data_7000374
loop_
_publ_author_name
'Dabb, Serin L.'
'Ho, Joanne H. H.'
'Hodgson, Richard'
'Messerle, Barbara A.'
'Wagler, J\"org'

_publ_section_title
;
 Weakly coordinating counter-ions for highly efficient catalysis of
 intramolecular hydroamination
;
_journal_issue 4
_journal_name_full 'Dalton Transactions'
_journal_page_first 634
_journal_paper_doi 10.1039/b814168a
_journal_year 2009
_chemical_formula_moiety 'C32 H12 B F24, C17 H24 Ir N4'
_chemical_formula_sum 'C49 H36 B F24 Ir N4'
_chemical_formula_weight 1339.85
_chemical_name_systematic
;
?
;
_space_group_IT_number 2
_symmetry_cell_setting triclinic
_symmetry_space_group_name_Hall '-P 1'
_symmetry_space_group_name_H-M 'P -1'
_atom_sites_solution_hydrogens geom
_atom_sites_solution_primary direct
_atom_sites_solution_secondary difmap
_audit_creation_method SHELXL-97
_cell_angle_alpha 65.8340(10)
_cell_angle_beta 64.3060(10)
_cell_angle_gamma 75.4040(10)
_cell_formula_units_Z 4
_cell_length_a 17.0661(2)
_cell_length_b 18.5517(2)
_cell_length_c 19.3024(2)
_cell_measurement_reflns_used 130100
_cell_measurement_temperature 100(2)
_cell_measurement_theta_max 30.034
_cell_measurement_theta_min 2.546
_cell_volume 5003.69(11)
_computing_cell_refinement 'HKL Scalepack (Otwinowski & Minor 1997)'
_computing_data_collection 'Nonius Collect, KappaCCD'
_computing_data_reduction 'Denzo and Scalepak (Otwinowski & Minor, 1997)'
_computing_molecular_graphics 'ORTEP32 for windows (Farugia)'
_computing_publication_material 'Ciftab (Sheldrick, 1997)'
_computing_structure_refinement 'SHELXL-97 (Sheldrick, 1997)'
_computing_structure_solution 'SHELXS-97 (Sheldrick, 1990)'
_diffrn_ambient_temperature 100(2)
_diffrn_measured_fraction_theta_full 0.999
_diffrn_measured_fraction_theta_max 0.999
_diffrn_measurement_device_type 'Nonius Kappa CCD area detector'
_diffrn_measurement_method 'phi and omega scans'
_diffrn_radiation_monochromator graphite
_diffrn_radiation_source 'fine-focus sealed tube'
_diffrn_radiation_type MoK\a
_diffrn_radiation_wavelength 0.71073
_diffrn_reflns_av_R_equivalents 0.0445
_diffrn_reflns_av_sigmaI/netI 0.0347
_diffrn_reflns_limit_h_max 24
_diffrn_reflns_limit_h_min -24
_diffrn_reflns_limit_k_max 26
_diffrn_reflns_limit_k_min -26
_diffrn_reflns_limit_l_max 27
_diffrn_reflns_limit_l_min -27
_diffrn_reflns_number 135754
_diffrn_reflns_theta_full 30.00
_diffrn_reflns_theta_max 30.00
_diffrn_reflns_theta_min 2.57
_exptl_absorpt_coefficient_mu 2.798
_exptl_absorpt_correction_T_max 0.560
_exptl_absorpt_correction_T_min 0.486
_exptl_absorpt_correction_type multi-scan
_exptl_absorpt_process_details SORTAV
_exptl_crystal_colour yellow
_exptl_crystal_density_diffrn 1.779
_exptl_crystal_density_method 'not measured'
_exptl_crystal_description piece
_exptl_crystal_F_000 2624
_exptl_crystal_size_max 0.30
_exptl_crystal_size_mid 0.27
_exptl_crystal_size_min 0.21
_refine_diff_density_max 2.907
_refine_diff_density_min -2.236
_refine_diff_density_rms 0.150
_refine_ls_extinction_method none
_refine_ls_goodness_of_fit_ref 1.251
_refine_ls_hydrogen_treatment constr
_refine_ls_matrix_type full
_refine_ls_number_parameters 1445
_refine_ls_number_reflns 29145
_refine_ls_number_restraints 51
_refine_ls_restrained_S_all 1.277
_refine_ls_R_factor_all 0.0624
_refine_ls_R_factor_gt 0.0516
_refine_ls_shift/su_max 0.006
_refine_ls_shift/su_mean 0.000
_refine_ls_structure_factor_coef Fsqd
_refine_ls_weighting_details 'calc w=1/[\s^2^(Fo^2^)+(0.0000P)^2^+37.8737P] where P=(Fo^2^+2Fc^2^)/3'
_refine_ls_weighting_scheme calc
_refine_ls_wR_factor_gt 0.1192
_refine_ls_wR_factor_ref 0.1218
_reflns_number_gt 24977
_reflns_number_total 29145
_reflns_threshold_expression >2sigma(I)
_cod_data_source_file b814168a.txt
_cod_data_source_block rh00701
_cod_original_cell_volume 5003.69(10)
_cod_original_sg_symbol_Hall -P1
_cod_original_sg_symbol_H-M P-1
_cod_database_code 7000374

loop_
_symmetry_equiv_pos_as_xyz
'x, y, z'
'-x, -y, -z'

loop_
_atom_site_label
_atom_site_type_symbol
_atom_site_fract_x
_atom_site_fract_y
_atom_site_fract_z
_atom_site_U_iso_or_equiv
_atom_site_adp_type
_atom_site_occupancy
_atom_site_symmetry_multiplicity
_atom_site_calc_flag
_atom_site_refinement_flags
_atom_site_disorder_assembly
_atom_site_disorder_group
Ir1 Ir 0.413993(12) 0.417213(11) 0.109236(11) 0.01679(5) Uani 1 1 d . . .
N1 N 0.3243(3) 0.5050(2) 0.0683(3) 0.0195(8) Uani 1 1 d . . .
N2 N 0.2012(3) 0.5827(3) 0.0827(3) 0.0232(9) Uani 1 1 d . . .
N3 N 0.3682(3) 0.5692(3) 0.2385(3) 0.0206(8) Uani 1 1 d . . .
N4 N 0.4127(3) 0.4845(2) 0.1732(2) 0.0190(8) Uani 1 1 d . . .
C1 C 0.3760(3) 0.3322(3) 0.0850(3) 0.0206(9) Uani 1 1 d . . .
H1 H 0.3208 0.3624 0.0945 0.025 Uiso 1 1 calc R . .
C2 C 0.4491(4) 0.3671(3) 0.0167(3) 0.0228(10) Uani 1 1 d . . .
H2 H 0.4399 0.4190 -0.0191 0.027 Uiso 1 1 calc R . .
C3 C 0.5407(4) 0.3270(3) -0.0026(3) 0.0287(12) Uani 1 1 d . . .
H3A H 0.5815 0.3660 -0.0479 0.034 Uiso 1 1 calc R . .
H3B H 0.5445 0.2838 -0.0218 0.034 Uiso 1 1 calc R . .
C4 C 0.5696(4) 0.2925(4) 0.0702(4) 0.0298(12) Uani 1 1 d . . .
H4A H 0.5570 0.2362 0.0994 0.036 Uiso 1 1 calc R . .
H4B H 0.6334 0.2944 0.0501 0.036 Uiso 1 1 calc R . .
C5 C 0.5234(3) 0.3377(3) 0.1294(3) 0.0227(10) Uani 1 1 d . . .
H5 H 0.5477 0.3831 0.1203 0.027 Uiso 1 1 calc R . .
C6 C 0.4456(3) 0.3147(3) 0.1974(3) 0.0209(9) Uani 1 1 d . . .
H6 H 0.4217 0.3446 0.2330 0.025 Uiso 1 1 calc R . .
C7 C 0.3972(4) 0.2463(3) 0.2182(3) 0.0260(11) Uani 1 1 d . . .
H7A H 0.3399 0.2482 0.2630 0.031 Uiso 1 1 calc R . .
H7B H 0.4308 0.1957 0.2379 0.031 Uiso 1 1 calc R . .
C8 C 0.3826(4) 0.2483(3) 0.1435(3) 0.0256(11) Uani 1 1 d . . .
H8A H 0.4318 0.2168 0.1141 0.031 Uiso 1 1 calc R . .
H8B H 0.3283 0.2237 0.1629 0.031 Uiso 1 1 calc R . .
C9 C 0.2972(4) 0.5153(3) 0.0065(3) 0.0276(11) Uani 1 1 d . . .
H9 H 0.3271 0.4928 -0.0355 0.033 Uiso 1 1 calc R . .
C10 C 0.2212(4) 0.5627(4) 0.0153(4) 0.0313(12) Uani 1 1 d . . .
H10 H 0.1882 0.5789 -0.0184 0.038 Uiso 1 1 calc R . .
C11 C 0.2646(3) 0.5475(3) 0.1129(3) 0.0188(9) Uani 1 1 d . . .
C12 C 0.1191(4) 0.6256(4) 0.1205(4) 0.0314(12) Uani 1 1 d . . .
H12A H 0.0859 0.5899 0.1746 0.047 Uiso 1 1 calc R . .
H12B H 0.0847 0.6444 0.0858 0.047 Uiso 1 1 calc R . .
H12C H 0.1320 0.6709 0.1263 0.047 Uiso 1 1 calc R . .
C13 C 0.2635(3) 0.5565(3) 0.1869(3) 0.0242(10) Uani 1 1 d . . .
H13A H 0.2424 0.6120 0.1844 0.029 Uiso 1 1 calc R . .
H13B H 0.2208 0.5220 0.2361 0.029 Uiso 1 1 calc R . .
C14 C 0.3178(4) 0.6322(3) 0.2719(3) 0.0256(11) Uani 1 1 d . . .
H14A H 0.3059 0.6788 0.2283 0.038 Uiso 1 1 calc R . .
H14B H 0.3513 0.6465 0.2939 0.038 Uiso 1 1 calc R . .
H14C H 0.2625 0.6133 0.3157 0.038 Uiso 1 1 calc R . .
C15 C 0.3482(3) 0.5372(3) 0.1973(3) 0.0179(9) Uani 1 1 d . . .
C16 C 0.4494(4) 0.5349(3) 0.2407(3) 0.0233(10) Uani 1 1 d . . .
H16 H 0.4803 0.5454 0.2657 0.028 Uiso 1 1 calc R . .
C17 C 0.4760(4) 0.4830(3) 0.1999(3) 0.0232(10) Uani 1 1 d . . .
H17 H 0.5298 0.4508 0.1912 0.028 Uiso 1 1 calc R . .
Ir2 Ir 0.504580(14) 0.130479(13) 0.47610(1) 0.01953(5) Uani 0.8878(5) 1 d P A 1
Ir2A Ir 0.48542(11) 0.08576(11) 0.51052(11) 0.01953(5) Uani 0.1122(5) 1 d P A 2
N5 N 0.4835(3) 0.0939(3) 0.6004(3) 0.0302(10) Uani 1 1 d . . .
N6 N 0.4237(3) 0.0868(3) 0.7292(3) 0.0354(12) Uani 1 1 d . . .
N7 N 0.2294(3) 0.1586(3) 0.5857(3) 0.0266(10) Uani 1 1 d . A .
N8 N 0.3682(3) 0.1332(3) 0.5160(3) 0.0235(9) Uani 1 1 d . . .
C18 C 0.6242(4) 0.1769(4) 0.4424(4) 0.0380(15) Uani 1 1 d . . .
H18 H 0.6032 0.1809 0.4952 0.046 Uiso 1 1 calc R A 1
C19 C 0.6420(4) 0.0987(4) 0.4372(4) 0.0394(15) Uani 1 1 d . A .
H19 H 0.6294 0.0540 0.4864 0.047 Uiso 1 1 calc R B 1
C20 C 0.6803(6) 0.0855(6) 0.3557(5) 0.058(2) Uani 1 1 d . . .
H20A H 0.7270 0.1214 0.3172 0.070 Uiso 1 1 calc R A .
H20B H 0.7077 0.0304 0.3639 0.070 Uiso 1 1 calc R . .
C21 C 0.6189(6) 0.0982(8) 0.3182(7) 0.082(4) Uani 1 1 d . A .
H21A H 0.6121 0.0464 0.3190 0.099 Uiso 1 1 calc R . .
H21B H 0.6442 0.1322 0.2601 0.099 Uiso 1 1 calc R . .
C22 C 0.5302(5) 0.1354(5) 0.3562(4) 0.0423(16) Uani 1 1 d . . .
H22 H 0.4819 0.1049 0.3805 0.051 Uiso 1 1 calc R A 1
C23 C 0.5143(5) 0.2113(4) 0.3581(4) 0.0440(17) Uani 1 1 d . A .
H23 H 0.4557 0.2301 0.3837 0.053 Uiso 1 1 calc R C 1
C24 C 0.5849(7) 0.2664(6) 0.3216(6) 0.080(4) Uani 1 1 d . . .
H24A H 0.6250 0.2626 0.2676 0.096 Uiso 1 1 calc R A .
H24B H 0.5572 0.3215 0.3122 0.096 Uiso 1 1 calc R . .
C25 C 0.6365(5) 0.2513(5) 0.3710(5) 0.055(2) Uani 1 1 d . A .
H25A H 0.6225 0.2962 0.3910 0.066 Uiso 1 1 calc R . .
H25B H 0.6990 0.2511 0.3349 0.066 Uiso 1 1 calc R . .
C26 C 0.5423(5) 0.0515(4) 0.6377(4) 0.0425(16) Uani 1 1 d . A .
H26 H 0.5992 0.0298 0.6118 0.051 Uiso 1 1 calc R . .
C27 C 0.5058(4) 0.0461(5) 0.7167(4) 0.0439(17) Uani 1 1 d . A .
H27 H 0.5316 0.0193 0.7565 0.053 Uiso 1 1 calc R . .
C28 C 0.4128(4) 0.1149(3) 0.6561(3) 0.0283(12) Uani 1 1 d . A .
C29 C 0.3627(5) 0.0985(5) 0.8053(4) 0.0447(17) Uani 1 1 d . A .
H29A H 0.3216 0.1450 0.7936 0.067 Uiso 1 1 calc R . .
H29B H 0.3949 0.1068 0.8324 0.067 Uiso 1 1 calc R . .
H29C H 0.3305 0.0514 0.8412 0.067 Uiso 1 1 calc R . .
C30 C 0.3317(4) 0.1617(4) 0.6451(4) 0.0301(12) Uani 1 1 d . . .
H30A H 0.3378 0.2188 0.6281 0.036 Uiso 1 1 calc R A .
H30B H 0.2821 0.1471 0.6984 0.036 Uiso 1 1 calc R . .
C31 C 0.1502(4) 0.1813(5) 0.6465(4) 0.0383(15) Uani 1 1 d . . .
H31A H 0.1029 0.1991 0.6258 0.058 Uiso 1 1 calc R . .
H31B H 0.1608 0.2246 0.6573 0.058 Uiso 1 1 calc R . .
H31C H 0.1339 0.1356 0.6973 0.058 Uiso 1 1 calc R . .
C32 C 0.3110(4) 0.1493(3) 0.5831(3) 0.0236(10) Uani 1 1 d . A .
C33 C 0.2335(4) 0.1472(4) 0.5180(4) 0.0360(14) Uani 1 1 d . . .
H33 H 0.1857 0.1501 0.5038 0.043 Uiso 1 1 calc R A .
C34 C 0.3181(4) 0.1311(4) 0.4761(4) 0.0312(12) Uani 1 1 d . A .
H34 H 0.3405 0.1200 0.4267 0.037 Uiso 1 1 calc R . .
B1 B 0.1842(3) 0.0996(3) 0.1038(3) 0.0160(9) Uani 1 1 d . . .
C35 C 0.1805(3) 0.0391(3) 0.0627(3) 0.0167(9) Uani 1 1 d . . .
C36 C 0.1546(3) 0.0655(3) -0.0044(3) 0.0186(9) Uani 1 1 d . . .
H36 H 0.1373 0.1203 -0.0261 0.022 Uiso 1 1 calc R . .
C37 C 0.1536(4) 0.0142(3) -0.0402(3) 0.0234(10) Uani 1 1 d . . .
C38 C 0.1796(4) -0.0663(3) -0.0111(3) 0.0245(10) Uani 1 1 d . . .
H38 H 0.1784 -0.1015 -0.0350 0.029 Uiso 1 1 calc R . .
C39 C 0.2075(3) -0.0938(3) 0.0538(3) 0.0211(10) Uani 1 1 d . . .
C40 C 0.2083(3) -0.0416(3) 0.0889(3) 0.0185(9) Uani 1 1 d . . .
H40 H 0.2287 -0.0619 0.1326 0.022 Uiso 1 1 calc R . .
C41 C 0.1235(5) 0.0436(4) -0.1101(4) 0.0338(13) Uani 1 1 d . . .
F41A F 0.0563(3) 0.0086(3) -0.0947(3) 0.0487(10) Uani 1 1 d . . .
F41B F 0.1872(3) 0.0285(3) -0.1775(2) 0.0561(12) Uani 1 1 d . . .
F41C F 0.1043(5) 0.1220(3) -0.1357(4) 0.088(2) Uani 1 1 d . . .
C42 C 0.2338(4) -0.1799(3) 0.0886(3) 0.0265(11) Uani 1 1 d . . .
F42A F 0.2435(3) -0.2214(2) 0.0429(3) 0.0446(10) Uani 1 1 d . . .
F42B F 0.1754(3) -0.2151(2) 0.1631(2) 0.0494(11) Uani 1 1 d . . .
F42C F 0.3091(3) -0.1930(2) 0.1001(3) 0.0450(10) Uani 1 1 d . . .
C43 C 0.2828(3) 0.1295(3) 0.0519(3) 0.0160(8) Uani 1 1 d . . .
C44 C 0.3029(3) 0.1948(3) -0.0218(3) 0.0190(9) Uani 1 1 d . . .
H44 H 0.2573 0.2249 -0.0402 0.023 Uiso 1 1 calc R . .
C45 C 0.3876(3) 0.2161(3) -0.0681(3) 0.0211(10) Uani 1 1 d . . .
C46 C 0.4571(3) 0.1741(3) -0.0459(3) 0.0194(9) Uani 1 1 d . . .
H46 H 0.5149 0.1891 -0.0783 0.023 Uiso 1 1 calc R . .
C47 C 0.4388(3) 0.1085(3) 0.0264(3) 0.0169(9) Uani 1 1 d . . .
C48 C 0.3541(3) 0.0871(3) 0.0737(3) 0.0168(9) Uani 1 1 d . . .
H48 H 0.3441 0.0422 0.1226 0.020 Uiso 1 1 calc R . .
C49 C 0.4036(4) 0.2879(3) -0.1451(4) 0.0311(12) Uani 1 1 d . . .
F49A F 0.3649(3) 0.3547(2) -0.1288(2) 0.0428(9) Uani 1 1 d . . .
F49B F 0.4882(2) 0.2984(2) -0.1887(2) 0.0399(9) Uani 1 1 d . . .
F49C F 0.3710(3) 0.2839(2) -0.1954(2) 0.0458(10) Uani 1 1 d . . .
C50 C 0.5129(3) 0.0620(3) 0.0518(3) 0.0211(10) Uani 1 1 d . . .
F50A F 0.4966(2) -0.01412(18) 0.0999(2) 0.0264(7) Uani 1 1 d . . .
F50B F 0.5310(2) 0.0919(2) 0.0956(2) 0.0354(8) Uani 1 1 d . . .
F50C F 0.5874(2) 0.0578(2) -0.0113(2) 0.0333(8) Uani 1 1 d . . .
C51 C 0.1075(3) 0.1733(3) 0.0995(3) 0.0168(9) Uani 1 1 d . . .
C52 C 0.1169(3) 0.2482(3) 0.0951(3) 0.0209(9) Uani 1 1 d . . .
H52 H 0.1714 0.2582 0.0901 0.025 Uiso 1 1 calc R . .
C53 C 0.0490(4) 0.3083(3) 0.0980(3) 0.0250(10) Uani 1 1 d . . .
C54 C -0.0317(4) 0.2962(3) 0.1063(3) 0.0249(11) Uani 1 1 d . . .
H54 H -0.0780 0.3374 0.1079 0.030 Uiso 1 1 calc R . .
C55 C -0.0432(3) 0.2225(3) 0.1122(3) 0.0195(9) Uani 1 1 d . . .
C56 C 0.0245(3) 0.1624(3) 0.1091(3) 0.0189(9) Uani 1 1 d . . .
H56 H 0.0143 0.1123 0.1137 0.023 Uiso 1 1 calc R . .
C57 C 0.0628(4) 0.3893(4) 0.0888(5) 0.0364(14) Uani 1 1 d . . .
F57A F 0.1316(4) 0.3885(3) 0.1042(4) 0.081(2) Uani 1 1 d . . .
F57B F -0.0041(3) 0.4211(3) 0.1377(4) 0.0745(17) Uani 1 1 d . . .
F57C F 0.0757(4) 0.4405(3) 0.0130(3) 0.0705(15) Uani 1 1 d . . .
C58 C -0.1288(4) 0.2078(3) 0.1193(4) 0.0266(11) Uani 1 1 d . . .
F58A F -0.1960(2) 0.2559(3) 0.1496(3) 0.0566(13) Uani 1 1 d . . .
F58B F -0.1509(2) 0.1338(2) 0.1664(3) 0.0420(9) Uani 1 1 d . . .
F58C F -0.1289(3) 0.2170(3) 0.0462(3) 0.0538(12) Uani 1 1 d . . .
C59 C 0.1655(3) 0.0549(3) 0.2018(3) 0.0164(8) Uani 1 1 d . F .
C60 C 0.1995(3) 0.0787(3) 0.2421(3) 0.0174(9) Uani 1 1 d . . .
H60 H 0.2370 0.1203 0.2112 0.021 Uiso 1 1 calc R . .
C61 C 0.1804(3) 0.0436(3) 0.3264(3) 0.0185(9) Uani 1 1 d . F .
C62 C 0.1252(3) -0.0164(3) 0.3741(3) 0.0229(10) Uani 1 1 d . . .
H62 H 0.1120 -0.0403 0.4313 0.027 Uiso 1 1 calc R D 1
C64 C 0.1087(3) -0.0053(3) 0.2516(3) 0.0200(9) Uani 1 1 d . . .
H64 H 0.0823 -0.0226 0.2275 0.024 Uiso 1 1 calc R E 1
C65 C 0.2212(4) 0.0712(3) 0.3649(3) 0.0230(10) Uani 1 1 d . . .
F65A F 0.2200(3) 0.0195(3) 0.4377(2) 0.0470(11) Uani 1 1 d . F .
F65B F 0.1871(3) 0.1412(3) 0.3724(3) 0.0542(12) Uani 1 1 d . F .
F65C F 0.3070(2) 0.0810(2) 0.3189(2) 0.0388(9) Uani 1 1 d . F .
C63 C 0.0900(4) -0.0402(3) 0.3353(3) 0.0238(10) Uani 0.50 1 d PD F 1
C66 C 0.0348(4) -0.1086(3) 0.3831(5) 0.0364(17) Uani 0.50 1 d PGD F 1
F66A F 0.0594(4) -0.1732(3) 0.3664(5) 0.067(2) Uani 0.50 1 d PRU F 1
F66B F -0.0438(4) -0.0835(3) 0.3790(5) 0.088(2) Uani 0.50 1 d PR F 1
F66C F 0.0343(4) -0.1437(3) 0.4589(5) 0.062(2) Uani 0.50 1 d PRU F 1
C63A C 0.0900(4) -0.0402(3) 0.3353(3) 0.0238(10) Uani 0.50 1 d PD F 2
C66A C 0.0248(4) -0.1005(3) 0.3857(5) 0.0364(17) Uani 0.50 1 d PGD F 2
F66D F 0.0472(4) -0.1525(3) 0.3487(5) 0.067(2) Uani 0.50 1 d PR F 2
F66E F -0.0539(4) -0.0755(3) 0.3817(5) 0.088(2) Uani 0.50 1 d PR F 2
F66F F -0.0132(4) -0.1153(3) 0.4664(5) 0.062(2) Uani 0.50 1 d PR F 2
B2 B 0.1972(4) 0.6024(3) 0.5521(3) 0.0179(10) Uani 1 1 d . . .
C67 C 0.2077(3) 0.5351(3) 0.6363(3) 0.0169(9) Uani 1 1 d . . .
C68 C 0.1780(3) 0.4590(3) 0.6734(3) 0.0204(9) Uani 1 1 d . . .
H68 H 0.1577 0.4413 0.6449 0.025 Uiso 1 1 calc R . .
C69 C 0.1774(3) 0.4091(3) 0.7503(3) 0.0212(10) Uani 1 1 d . . .
C70 C 0.2060(4) 0.4320(3) 0.7950(3) 0.0227(10) Uani 1 1 d . . .
H70 H 0.2053 0.3978 0.8477 0.027 Uiso 1 1 calc R . .
C71 C 0.2357(3) 0.5067(3) 0.7596(3) 0.0219(10) Uani 1 1 d . . .
C72 C 0.2377(3) 0.5566(3) 0.6815(3) 0.0202(9) Uani 1 1 d . . .
H72 H 0.2603 0.6067 0.6584 0.024 Uiso 1 1 calc R . .
C73 C 0.1489(4) 0.3277(3) 0.7848(4) 0.0288(12) Uani 1 1 d . . .
F73A F 0.0792(3) 0.3252(2) 0.7705(3) 0.0515(11) Uani 1 1 d . . .
F73B F 0.2104(3) 0.2779(2) 0.7519(3) 0.0543(12) Uani 1 1 d . . .
F73C F 0.1270(4) 0.2941(3) 0.8649(3) 0.0755(18) Uani 1 1 d . . .
C74 C 0.2670(4) 0.5353(3) 0.8042(4) 0.0269(11) Uani 1 1 d . . .
F74A F 0.2348(3) 0.6091(2) 0.8024(3) 0.0418(10) Uani 1 1 d . . .
F74B F 0.3544(2) 0.5366(3) 0.7715(3) 0.0425(9) Uani 1 1 d . . .
F74C F 0.2475(3) 0.4902(2) 0.8829(2) 0.0447(10) Uani 1 1 d . . .
C75 C 0.2850(3) 0.6484(3) 0.4877(3) 0.0193(9) Uani 1 1 d . . .
C76 C 0.2791(4) 0.7182(3) 0.4233(3) 0.0225(10) Uani 1 1 d . . .
H76 H 0.2233 0.7397 0.4208 0.027 Uiso 1 1 calc R . .
C77 C 0.3515(4) 0.7572(3) 0.3630(3) 0.0260(11) Uani 1 1 d . . .
C78 C 0.4339(4) 0.7285(3) 0.3644(4) 0.0310(12) Uani 1 1 d . . .
H78 H 0.4836 0.7555 0.3236 0.037 Uiso 1 1 calc R . .
C79 C 0.4419(4) 0.6592(3) 0.4269(4) 0.0298(12) Uani 1 1 d . . .
C80 C 0.3686(3) 0.6194(3) 0.4880(3) 0.0244(10) Uani 1 1 d . . .
H80 H 0.3762 0.5719 0.5302 0.029 Uiso 1 1 calc R . .
C81 C 0.3395(4) 0.8313(3) 0.2955(4) 0.0349(14) Uani 1 1 d . . .
F81A F 0.3120(3) 0.8952(2) 0.3183(3) 0.0417(9) Uani 1 1 d . . .
F81B F 0.4140(3) 0.8488(2) 0.2296(3) 0.0678(16) Uani 1 1 d . . .
F81C F 0.2810(4) 0.8266(3) 0.2693(3) 0.0626(14) Uani 1 1 d . . .
C82 C 0.5311(4) 0.6230(4) 0.4265(5) 0.0471(18) Uani 1 1 d . . .
F82A F 0.5323(3) 0.5798(3) 0.5003(3) 0.0647(14) Uani 1 1 d . . .
F82B F 0.5666(3) 0.5736(3) 0.3823(3) 0.0693(15) Uani 1 1 d . . .
F82C F 0.5887(3) 0.6777(3) 0.3887(4) 0.086(2) Uani 1 1 d . . .
C83 C 0.1162(3) 0.6622(3) 0.5891(3) 0.0178(9) Uani 1 1 d . I .
C84 C 0.0302(3) 0.6429(3) 0.6273(3) 0.0221(10) Uani 1 1 d . . .
H84 H 0.0170 0.5979 0.6241 0.026 Uiso 1 1 calc R . .
C85 C -0.0373(3) 0.6875(3) 0.6702(3) 0.0243(10) Uani 1 1 d . I .
C86 C -0.0208(3) 0.7537(3) 0.6763(3) 0.0241(10) Uani 1 1 d . . .
H86 H -0.0666 0.7839 0.7058 0.029 Uiso 1 1 calc R G 1
C88 C 0.1309(3) 0.7306(3) 0.5949(3) 0.0189(9) Uani 1 1 d . . .
H88 H 0.1882 0.7473 0.5682 0.023 Uiso 1 1 calc R H 1
C89 C -0.1278(4) 0.6642(4) 0.7066(5) 0.0395(15) Uani 1 1 d . . .
F89A F -0.1838(2) 0.6987(3) 0.7604(3) 0.0458(10) Uani 1 1 d . I .
F89B F -0.1616(3) 0.6809(3) 0.6498(3) 0.0629(14) Uani 1 1 d . I .
F89C F -0.1315(3) 0.5848(3) 0.7474(3) 0.0619(14) Uani 1 1 d . I .
C87 C 0.0637(3) 0.7745(3) 0.6385(3) 0.0201(9) Uani 0.517(7) 1 d PD I 1
C90 C 0.0910(5) 0.8428(3) 0.6424(5) 0.0269(13) Uani 0.517(7) 1 d PGD I 1
F90A F 0.0301(5) 0.8677(3) 0.7008(5) 0.0467(12) Uani 0.517(7) 1 d PR I 1
F90B F 0.1513(5) 0.8129(3) 0.6755(5) 0.068(2) Uani 0.517(7) 1 d PRU I 1
F90C F 0.1181(5) 0.8984(3) 0.5800(5) 0.051(2) Uani 0.517(7) 1 d PRU I 1
C87A C 0.0637(3) 0.7745(3) 0.6385(3) 0.0201(9) Uani 0.483(7) 1 d PD I 2
C90A C 0.0790(5) 0.8463(3) 0.6462(5) 0.0269(13) Uani 0.483(7) 1 d PGD I 2
F90D F 0.0180(5) 0.8712(3) 0.7046(5) 0.0467(12) Uani 0.483(7) 1 d PR I 2
F90E F 0.1550(5) 0.8428(3) 0.6545(5) 0.068(2) Uani 0.483(7) 1 d PR I 2
F90F F 0.0756(5) 0.9127(3) 0.5766(5) 0.051(2) Uani 0.483(7) 1 d PR I 2
C91 C 0.1774(3) 0.5624(3) 0.5008(3) 0.0184(9) Uani 1 1 d . L .
C92 C 0.1150(3) 0.5936(3) 0.4644(3) 0.0203(9) Uani 1 1 d . . .
H92 H 0.0797 0.6409 0.4707 0.024 Uiso 1 1 calc R . .
C93 C 0.1034(3) 0.5575(3) 0.4194(3) 0.0224(10) Uani 1 1 d . L .
C94 C 0.1529(4) 0.4882(3) 0.4087(3) 0.0267(11) Uani 1 1 d . . .
H94 H 0.1426 0.4621 0.3805 0.032 Uiso 1 1 calc R J 1
C96 C 0.2300(3) 0.4947(3) 0.4855(3) 0.0216(10) Uani 1 1 d . . .
H96 H 0.2753 0.4731 0.5064 0.026 Uiso 1 1 calc R K 1
C97 C 0.0396(4) 0.5968(3) 0.3776(3) 0.0255(11) Uani 1 1 d . . .
F97A F -0.0319(3) 0.6318(3) 0.4206(2) 0.0475(10) Uani 1 1 d . L .
F97B F 0.0752(2) 0.6538(2) 0.3054(2) 0.0385(9) Uani 1 1 d . L .
F97C F 0.0141(3) 0.5464(3) 0.3588(3) 0.0523(12) Uani 1 1 d . L .
C95 C 0.2184(4) 0.4581(3) 0.4411(3) 0.0245(11) Uani 0.531(8) 1 d PD L 1
C98 C 0.2771(4) 0.3874(3) 0.4216(4) 0.0269(17) Uani 0.531(8) 1 d PGDU L 1
F98A F 0.3025(4) 0.3862(3) 0.3472(4) 0.0393(13) Uani 0.531(8) 1 d PRU L 1
F98B F 0.2390(4) 0.3219(3) 0.4795(4) 0.097(2) Uani 0.531(8) 1 d PRU L 1
F98C F 0.3618(4) 0.3908(3) 0.4254(4) 0.0602(19) Uani 0.531(8) 1 d PRU L 1
C95A C 0.2184(4) 0.4581(3) 0.4411(3) 0.0245(11) Uani 0.469(8) 1 d PD L 2
C98A C 0.2672(4) 0.3777(3) 0.4431(4) 0.0269(17) Uani 0.469(8) 1 d PGD L 2
F98D F 0.2926(4) 0.3764(3) 0.3687(4) 0.0393(13) Uani 0.469(8) 1 d PR L 2
F98E F 0.2167(4) 0.3185(3) 0.4767(4) 0.097(2) Uani 0.469(8) 1 d PR L 2
F98F F 0.3255(4) 0.3526(3) 0.4624(4) 0.0602(19) Uani 0.469(8) 1 d PR L 2

loop_
_atom_site_aniso_label
_atom_site_aniso_U_11
_atom_site_aniso_U_22
_atom_site_aniso_U_33
_atom_site_aniso_U_23
_atom_site_aniso_U_13
_atom_site_aniso_U_12
Ir1 0.02084(9) 0.01568(9) 0.01518(8) -0.00549(7) -0.00682(7) -0.00332(7)
N1 0.025(2) 0.0170(19) 0.0177(19) -0.0046(15) -0.0106(17) -0.0023(16)
N2 0.023(2) 0.024(2) 0.024(2) -0.0068(18) -0.0132(18) 0.0006(17)
N3 0.025(2) 0.022(2) 0.0175(19) -0.0082(16) -0.0075(17) -0.0055(17)
N4 0.026(2) 0.0180(19) 0.0160(18) -0.0053(15) -0.0102(16) -0.0034(16)
C1 0.025(2) 0.019(2) 0.022(2) -0.0106(19) -0.009(2) -0.0019(19)
C2 0.033(3) 0.021(2) 0.017(2) -0.0105(19) -0.006(2) -0.006(2)
C3 0.029(3) 0.029(3) 0.022(3) -0.015(2) 0.002(2) -0.005(2)
C4 0.024(3) 0.029(3) 0.037(3) -0.018(2) -0.007(2) 0.000(2)
C5 0.020(2) 0.021(2) 0.029(3) -0.010(2) -0.010(2) -0.0001(19)
C6 0.025(2) 0.016(2) 0.020(2) -0.0041(18) -0.011(2) 0.0006(18)
C7 0.030(3) 0.019(2) 0.023(2) -0.002(2) -0.008(2) -0.006(2)
C8 0.028(3) 0.021(2) 0.027(3) -0.009(2) -0.007(2) -0.006(2)
C9 0.037(3) 0.029(3) 0.024(3) -0.011(2) -0.017(2) -0.002(2)
C10 0.043(3) 0.030(3) 0.032(3) -0.012(2) -0.027(3) 0.005(2)
C11 0.021(2) 0.018(2) 0.018(2) -0.0030(18) -0.0095(18) -0.0052(18)
C12 0.031(3) 0.029(3) 0.033(3) -0.009(2) -0.017(2) 0.003(2)
C13 0.024(3) 0.030(3) 0.021(2) -0.012(2) -0.008(2) -0.002(2)
C14 0.032(3) 0.022(2) 0.027(3) -0.013(2) -0.010(2) -0.006(2)
C15 0.023(2) 0.016(2) 0.015(2) -0.0042(17) -0.0076(18) -0.0042(18)
C16 0.027(3) 0.024(2) 0.027(3) -0.009(2) -0.015(2) -0.005(2)
C17 0.026(3) 0.022(2) 0.028(3) -0.009(2) -0.015(2) -0.0028(19)
Ir2 0.02101(11) 0.01920(11) 0.01699(10) -0.00284(8) -0.00796(8) -0.00384(8)
Ir2A 0.02101(11) 0.01920(11) 0.01699(10) -0.00284(8) -0.00796(8) -0.00384(8)
N5 0.032(3) 0.033(3) 0.025(2) -0.003(2) -0.017(2) -0.001(2)
N6 0.033(3) 0.051(3) 0.019(2) -0.001(2) -0.014(2) -0.011(2)
N7 0.030(2) 0.030(2) 0.023(2) -0.0070(19) -0.0104(19) -0.0107(19)
N8 0.028(2) 0.022(2) 0.025(2) -0.0068(18) -0.0150(19) -0.0040(17)
C18 0.026(3) 0.050(4) 0.029(3) 0.000(3) -0.011(2) -0.009(3)
C19 0.029(3) 0.048(4) 0.026(3) -0.006(3) -0.008(2) 0.007(3)
C20 0.056(5) 0.065(5) 0.030(4) -0.011(4) -0.011(3) 0.013(4)
C21 0.039(5) 0.156(11) 0.078(7) -0.085(8) -0.012(4) 0.009(6)
C22 0.038(4) 0.067(5) 0.033(3) -0.024(3) -0.010(3) -0.017(3)
C23 0.051(4) 0.048(4) 0.028(3) 0.014(3) -0.023(3) -0.025(3)
C24 0.099(8) 0.068(6) 0.074(6) 0.034(5) -0.061(6) -0.055(6)
C25 0.051(4) 0.046(4) 0.058(5) 0.017(4) -0.030(4) -0.029(4)
C26 0.034(3) 0.051(4) 0.033(3) 0.000(3) -0.022(3) 0.003(3)
C27 0.032(3) 0.062(5) 0.028(3) -0.001(3) -0.018(3) -0.001(3)
C28 0.037(3) 0.029(3) 0.025(3) -0.004(2) -0.021(2) -0.004(2)
C29 0.042(4) 0.068(5) 0.028(3) -0.013(3) -0.021(3) -0.002(3)
C30 0.038(3) 0.028(3) 0.032(3) -0.011(2) -0.022(3) 0.002(2)
C31 0.025(3) 0.064(5) 0.032(3) -0.021(3) -0.008(2) -0.009(3)
C32 0.031(3) 0.019(2) 0.023(2) -0.0016(19) -0.016(2) -0.006(2)
C33 0.037(3) 0.055(4) 0.028(3) -0.014(3) -0.014(3) -0.022(3)
C34 0.034(3) 0.040(3) 0.029(3) -0.013(3) -0.014(2) -0.011(3)
B1 0.016(2) 0.018(2) 0.016(2) -0.0053(19) -0.0069(19) -0.0022(18)
C35 0.015(2) 0.019(2) 0.016(2) -0.0060(17) -0.0047(17) -0.0024(17)
C36 0.020(2) 0.017(2) 0.018(2) -0.0042(18) -0.0063(18) -0.0055(17)
C37 0.032(3) 0.023(2) 0.020(2) -0.0053(19) -0.012(2) -0.008(2)
C38 0.031(3) 0.026(3) 0.021(2) -0.011(2) -0.009(2) -0.006(2)
C39 0.018(2) 0.020(2) 0.025(2) -0.010(2) -0.0045(19) -0.0028(18)
C40 0.018(2) 0.020(2) 0.017(2) -0.0061(18) -0.0060(18) -0.0020(18)
C41 0.049(4) 0.032(3) 0.031(3) -0.009(2) -0.023(3) -0.010(3)
F41A 0.048(2) 0.069(3) 0.041(2) -0.014(2) -0.0266(19) -0.016(2)
F41B 0.072(3) 0.082(3) 0.0206(18) -0.013(2) -0.0157(19) -0.027(3)
F41C 0.201(7) 0.027(2) 0.091(4) -0.013(2) -0.121(5) 0.012(3)
C42 0.031(3) 0.020(2) 0.027(3) -0.011(2) -0.007(2) -0.003(2)
F42A 0.070(3) 0.0263(18) 0.051(2) -0.0234(18) -0.032(2) 0.0095(18)
F42B 0.057(3) 0.0215(18) 0.037(2) -0.0002(15) 0.0040(19) -0.0070(17)
F42C 0.047(2) 0.0242(18) 0.067(3) -0.0071(18) -0.035(2) 0.0027(16)
C43 0.020(2) 0.015(2) 0.014(2) -0.0053(16) -0.0064(17) -0.0010(17)
C44 0.022(2) 0.015(2) 0.018(2) -0.0017(17) -0.0102(19) -0.0019(18)
C45 0.025(2) 0.016(2) 0.020(2) -0.0023(18) -0.0086(19) -0.0047(18)
C46 0.020(2) 0.017(2) 0.020(2) -0.0059(18) -0.0052(18) -0.0052(18)
C47 0.018(2) 0.016(2) 0.018(2) -0.0068(17) -0.0063(18) -0.0023(17)
C48 0.020(2) 0.016(2) 0.014(2) -0.0042(17) -0.0060(17) -0.0023(17)
C49 0.027(3) 0.024(3) 0.029(3) 0.004(2) -0.007(2) -0.008(2)
F49A 0.044(2) 0.0182(16) 0.046(2) 0.0041(15) -0.0133(18) -0.0020(15)
F49B 0.0272(18) 0.0314(19) 0.036(2) 0.0085(15) -0.0043(15) -0.0110(15)
F49C 0.056(3) 0.047(2) 0.0246(18) 0.0099(16) -0.0200(18) -0.0180(19)
C50 0.019(2) 0.021(2) 0.025(2) -0.010(2) -0.0090(19) 0.0002(18)
F50A 0.0291(17) 0.0199(15) 0.0286(16) -0.0022(12) -0.0160(14) -0.0008(12)
F50B 0.043(2) 0.0322(18) 0.055(2) -0.0244(17) -0.0359(19) 0.0082(15)
F50C 0.0179(15) 0.039(2) 0.0290(17) -0.0082(15) -0.0033(13) 0.0033(14)
C51 0.020(2) 0.018(2) 0.015(2) -0.0060(17) -0.0076(17) -0.0013(17)
C52 0.024(2) 0.017(2) 0.025(2) -0.0069(19) -0.012(2) -0.0018(18)
C53 0.028(3) 0.020(2) 0.030(3) -0.009(2) -0.014(2) -0.001(2)
C54 0.026(3) 0.024(3) 0.028(3) -0.012(2) -0.013(2) 0.003(2)
C55 0.018(2) 0.023(2) 0.018(2) -0.0079(19) -0.0063(18) -0.0014(18)
C56 0.022(2) 0.017(2) 0.019(2) -0.0070(18) -0.0079(19) -0.0027(18)
C57 0.037(3) 0.025(3) 0.055(4) -0.016(3) -0.023(3) 0.000(2)
F57A 0.084(4) 0.032(2) 0.181(6) -0.045(3) -0.099(4) 0.013(2)
F57B 0.066(3) 0.044(3) 0.117(5) -0.059(3) -0.005(3) -0.009(2)
F57C 0.113(5) 0.025(2) 0.069(3) 0.003(2) -0.037(3) -0.027(2)
C58 0.024(3) 0.025(3) 0.034(3) -0.013(2) -0.012(2) -0.001(2)
F58A 0.0227(19) 0.051(3) 0.113(4) -0.053(3) -0.023(2) 0.0099(17)
F58B 0.0278(18) 0.0309(19) 0.058(2) -0.0031(17) -0.0144(18) -0.0111(15)
F58C 0.054(3) 0.078(3) 0.046(2) -0.015(2) -0.029(2) -0.023(2)
C59 0.017(2) 0.015(2) 0.016(2) -0.0055(17) -0.0059(17) -0.0003(16)
C60 0.017(2) 0.017(2) 0.020(2) -0.0063(18) -0.0071(18) -0.0020(17)
C61 0.019(2) 0.021(2) 0.016(2) -0.0064(18) -0.0063(18) -0.0047(18)
C62 0.022(2) 0.027(3) 0.018(2) -0.005(2) -0.0066(19) -0.006(2)
C64 0.021(2) 0.021(2) 0.020(2) -0.0071(19) -0.0065(19) -0.0063(18)
C65 0.028(3) 0.024(2) 0.023(2) -0.008(2) -0.014(2) -0.002(2)
F65A 0.070(3) 0.054(2) 0.0263(18) 0.0084(17) -0.0312(19) -0.035(2)
F65B 0.066(3) 0.050(2) 0.090(3) -0.051(3) -0.057(3) 0.024(2)
F65C 0.0319(19) 0.057(2) 0.037(2) -0.0152(18) -0.0147(16) -0.0182(17)
C63 0.024(3) 0.025(3) 0.021(2) -0.004(2) -0.006(2) -0.011(2)
C66 0.041(4) 0.044(4) 0.021(3) 0.000(3) -0.006(3) -0.028(3)
F66A 0.064(3) 0.022(3) 0.085(4) -0.009(3) -0.002(3) -0.022(3)
F66B 0.035(3) 0.066(4) 0.137(6) -0.027(4) -0.003(3) -0.031(3)
F66C 0.065(4) 0.077(4) 0.043(3) 0.004(3) -0.022(3) -0.045(3)
C63A 0.024(3) 0.025(3) 0.021(2) -0.004(2) -0.006(2) -0.011(2)
C66A 0.041(4) 0.044(4) 0.021(3) 0.000(3) -0.006(3) -0.028(3)
F66D 0.064(3) 0.022(3) 0.085(4) -0.009(3) -0.002(3) -0.022(3)
F66E 0.035(3) 0.066(4) 0.137(6) -0.027(4) -0.003(3) -0.031(3)
F66F 0.065(4) 0.077(4) 0.043(3) 0.004(3) -0.022(3) -0.045(3)
B2 0.019(2) 0.018(2) 0.018(2) -0.005(2) -0.009(2) -0.0015(19)
C67 0.016(2) 0.017(2) 0.017(2) -0.0059(17) -0.0056(17) -0.0015(17)
C68 0.023(2) 0.021(2) 0.021(2) -0.0074(19) -0.0105(19) -0.0026(19)
C69 0.026(3) 0.018(2) 0.021(2) -0.0063(19) -0.010(2) -0.0013(19)
C70 0.029(3) 0.022(2) 0.016(2) -0.0040(19) -0.010(2) -0.001(2)
C71 0.022(2) 0.024(2) 0.025(2) -0.011(2) -0.013(2) 0.0011(19)
C72 0.019(2) 0.022(2) 0.023(2) -0.0094(19) -0.0094(19) -0.0027(18)
C73 0.040(3) 0.023(3) 0.026(3) -0.004(2) -0.017(2) -0.007(2)
F73A 0.044(2) 0.036(2) 0.076(3) -0.003(2) -0.033(2) -0.0156(18)
F73B 0.046(2) 0.027(2) 0.084(3) -0.023(2) -0.015(2) -0.0040(17)
F73C 0.159(6) 0.044(3) 0.028(2) 0.0124(18) -0.036(3) -0.058(3)
C74 0.030(3) 0.028(3) 0.031(3) -0.015(2) -0.017(2) 0.001(2)
F74A 0.061(3) 0.0300(19) 0.061(3) -0.0298(19) -0.042(2) 0.0142(17)
F74B 0.033(2) 0.055(2) 0.063(3) -0.033(2) -0.0267(19) -0.0012(17)
F74C 0.077(3) 0.039(2) 0.0315(19) -0.0080(16) -0.031(2) -0.015(2)
C75 0.020(2) 0.018(2) 0.018(2) -0.0069(18) -0.0053(18) -0.0019(18)
C76 0.026(3) 0.019(2) 0.022(2) -0.0107(19) -0.007(2) 0.0011(19)
C77 0.033(3) 0.016(2) 0.021(2) -0.0079(19) -0.002(2) -0.002(2)
C78 0.026(3) 0.023(3) 0.034(3) -0.009(2) 0.000(2) -0.009(2)
C79 0.021(3) 0.024(3) 0.038(3) -0.009(2) -0.006(2) -0.003(2)
C80 0.021(2) 0.020(2) 0.028(3) -0.008(2) -0.007(2) 0.0003(19)
C81 0.043(4) 0.020(3) 0.027(3) -0.002(2) -0.004(3) -0.005(2)
F81A 0.044(2) 0.0204(17) 0.053(2) -0.0133(16) -0.0159(19) 0.0055(15)
F81B 0.067(3) 0.031(2) 0.037(2) 0.0075(18) 0.018(2) 0.001(2)
F81C 0.108(4) 0.045(2) 0.044(2) 0.0154(19) -0.050(3) -0.033(3)
C82 0.026(3) 0.037(4) 0.061(5) 0.000(3) -0.012(3) -0.013(3)
F82A 0.031(2) 0.084(4) 0.071(3) -0.011(3) -0.029(2) -0.003(2)
F82B 0.039(3) 0.059(3) 0.078(4) -0.022(3) -0.007(2) 0.016(2)
F82C 0.031(2) 0.052(3) 0.149(6) -0.006(3) -0.029(3) -0.021(2)
C83 0.018(2) 0.018(2) 0.017(2) -0.0059(17) -0.0070(18) -0.0002(17)
C84 0.022(2) 0.022(2) 0.023(2) -0.007(2) -0.009(2) -0.0038(19)
C85 0.018(2) 0.028(3) 0.025(3) -0.011(2) -0.005(2) -0.003(2)
C86 0.019(2) 0.030(3) 0.026(3) -0.016(2) -0.007(2) 0.003(2)
C88 0.019(2) 0.020(2) 0.018(2) -0.0064(18) -0.0077(18) -0.0018(18)
C89 0.022(3) 0.048(4) 0.050(4) -0.028(3) -0.003(3) -0.006(3)
F89A 0.0231(18) 0.057(3) 0.052(2) -0.033(2) 0.0054(17) -0.0064(17)
F89B 0.026(2) 0.107(4) 0.084(4) -0.062(3) -0.019(2) -0.005(2)
F89C 0.035(2) 0.043(2) 0.086(4) -0.030(2) 0.012(2) -0.0197(19)
C87 0.021(2) 0.021(2) 0.020(2) -0.0087(19) -0.0082(19) 0.0003(18)
C90 0.019(3) 0.034(3) 0.031(3) -0.021(3) -0.006(3) 0.001(2)
F90A 0.049(3) 0.042(2) 0.047(2) -0.035(2) 0.003(2) -0.005(2)
F90B 0.053(3) 0.034(4) 0.155(5) -0.059(4) -0.055(3) 0.009(3)
F90C 0.093(5) 0.036(3) 0.033(2) -0.001(2) -0.028(3) -0.032(3)
C87A 0.021(2) 0.021(2) 0.020(2) -0.0087(19) -0.0082(19) 0.0003(18)
C90A 0.019(3) 0.034(3) 0.031(3) -0.021(3) -0.006(3) 0.001(2)
F90D 0.049(3) 0.042(2) 0.047(2) -0.035(2) 0.003(2) -0.005(2)
F90E 0.053(3) 0.034(4) 0.155(5) -0.059(4) -0.055(3) 0.009(3)
F90F 0.093(5) 0.036(3) 0.033(2) -0.001(2) -0.028(3) -0.032(3)
C91 0.019(2) 0.018(2) 0.018(2) -0.0066(18) -0.0061(18) -0.0027(17)
C92 0.021(2) 0.022(2) 0.015(2) -0.0029(18) -0.0044(18) -0.0073(18)
C93 0.025(2) 0.024(2) 0.017(2) -0.0018(19) -0.0089(19) -0.007(2)
C94 0.041(3) 0.025(3) 0.020(2) -0.005(2) -0.014(2) -0.013(2)
C96 0.027(3) 0.020(2) 0.020(2) -0.0079(19) -0.010(2) 0.0008(19)
C97 0.027(3) 0.034(3) 0.014(2) -0.001(2) -0.008(2) -0.014(2)
F97A 0.031(2) 0.075(3) 0.032(2) -0.017(2) -0.0167(16) 0.0074(19)
F97B 0.037(2) 0.047(2) 0.0199(16) 0.0101(15) -0.0148(15) -0.0134(17)
F97C 0.071(3) 0.045(2) 0.067(3) -0.008(2) -0.053(3) -0.017(2)
C95 0.039(3) 0.019(2) 0.017(2) -0.0058(19) -0.012(2) 0.000(2)
C98 0.045(3) 0.022(3) 0.009(3) -0.006(2) -0.008(3) 0.002(2)
F98A 0.049(2) 0.044(2) 0.015(3) -0.016(2) -0.003(2) 0.0039(19)
F98B 0.105(4) 0.041(2) 0.085(3) -0.022(2) 0.016(3) -0.004(3)
F98C 0.067(3) 0.053(3) 0.086(4) -0.040(3) -0.048(3) 0.017(2)
C95A 0.039(3) 0.019(2) 0.017(2) -0.0058(19) -0.012(2) 0.000(2)
C98A 0.045(3) 0.022(3) 0.009(3) -0.006(2) -0.008(3) 0.002(2)
F98D 0.049(2) 0.044(2) 0.015(3) -0.016(2) -0.003(2) 0.0039(19)
F98E 0.105(4) 0.041(2) 0.085(3) -0.022(2) 0.016(3) -0.004(3)
F98F 0.067(3) 0.053(3) 0.086(4) -0.040(3) -0.048(3) 0.017(2)

loop_
_atom_type_symbol
_atom_type_description
_atom_type_scat_dispersion_real
_atom_type_scat_dispersion_imag
_atom_type_scat_source
C C 0.0033 0.0016 'International Tables Vol C Tables 4.2.6.8 and 6.1.1.4'
H H 0.0000 0.0000 'International Tables Vol C Tables 4.2.6.8 and 6.1.1.4'
N N 0.0061 0.0033 'International Tables Vol C Tables 4.2.6.8 and 6.1.1.4'
B B 0.0013 0.0007 'International Tables Vol C Tables 4.2.6.8 and 6.1.1.4'
F F 0.0171 0.0103 'International Tables Vol C Tables 4.2.6.8 and 6.1.1.4'
Ir Ir -1.4442 7.9887 'International Tables Vol C Tables 4.2.6.8 and 6.1.1.4'

loop_
_geom_angle_atom_site_label_1
_geom_angle_atom_site_label_2
_geom_angle_atom_site_label_3
_geom_angle
_geom_angle_site_symmetry_1
_geom_angle_site_symmetry_3
_geom_angle_publ_flag
N4 Ir1 N1 87.28(16) . . ?
N4 Ir1 C6 89.01(18) . . ?
N1 Ir1 C6 151.89(19) . . ?
N4 Ir1 C1 158.70(18) . . ?
N1 Ir1 C1 91.70(18) . . ?
C6 Ir1 C1 81.9(2) . . ?
N4 Ir1 C2 162.56(18) . . ?
N1 Ir1 C2 94.16(19) . . ?
C6 Ir1 C2 97.6(2) . . ?
C1 Ir1 C2 38.73(19) . . ?
N4 Ir1 C5 94.60(18) . . ?
N1 Ir1 C5 169.37(19) . . ?
C6 Ir1 C5 38.7(2) . . ?
C1 Ir1 C5 90.3(2) . . ?
C2 Ir1 C5 80.9(2) . . ?
C11 N1 C9 105.9(4) . . ?
C11 N1 Ir1 123.4(3) . . ?
C9 N1 Ir1 128.3(4) . . ?
C11 N2 C10 107.9(4) . . ?
C11 N2 C12 126.6(5) . . ?
C10 N2 C12 125.0(5) . . ?
C15 N3 C16 107.6(4) . . ?
C15 N3 C14 128.0(4) . . ?
C16 N3 C14 124.3(4) . . ?
C15 N4 C17 106.8(4) . . ?
C15 N4 Ir1 125.6(3) . . ?
C17 N4 Ir1 127.6(4) . . ?
C2 C1 C8 122.2(5) . . ?
C2 C1 Ir1 71.1(3) . . ?
C8 C1 Ir1 113.7(3) . . ?
C2 C1 H1 118.9 . . ?
C8 C1 H1 118.9 . . ?
Ir1 C1 H1 85.4 . . ?
C1 C2 C3 123.9(5) . . ?
C1 C2 Ir1 70.2(3) . . ?
C3 C2 Ir1 111.8(4) . . ?
C1 C2 H2 118.0 . . ?
C3 C2 H2 118.0 . . ?
Ir1 C2 H2 88.0 . . ?
C2 C3 C4 113.5(4) . . ?
C2 C3 H3A 108.9 . . ?
C4 C3 H3A 108.9 . . ?
C2 C3 H3B 108.9 . . ?
C4 C3 H3B 108.9 . . ?
H3A C3 H3B 107.7 . . ?
C5 C4 C3 111.7(5) . . ?
C5 C4 H4A 109.3 . . ?
C3 C4 H4A 109.3 . . ?
C5 C4 H4B 109.3 . . ?
C3 C4 H4B 109.3 . . ?
H4A C4 H4B 107.9 . . ?
C6 C5 C4 122.1(5) . . ?
C6 C5 Ir1 69.3(3) . . ?
C4 C5 Ir1 114.4(4) . . ?
C6 C5 H5 118.9 . . ?
C4 C5 H5 118.9 . . ?
Ir1 C5 H5 86.5 . . ?
C5 C6 C7 125.2(5) . . ?
C5 C6 Ir1 72.0(3) . . ?
C7 C6 Ir1 111.5(3) . . ?
C5 C6 H6 117.4 . . ?
C7 C6 H6 117.4 . . ?
Ir1 C6 H6 86.5 . . ?
C6 C7 C8 112.0(4) . . ?
C6 C7 H7A 109.2 . . ?
C8 C7 H7A 109.2 . . ?
C6 C7 H7B 109.2 . . ?
C8 C7 H7B 109.2 . . ?
H7A C7 H7B 107.9 . . ?
C1 C8 C7 111.9(4) . . ?
C1 C8 H8A 109.2 . . ?
C7 C8 H8A 109.2 . . ?
C1 C8 H8B 109.2 . . ?
C7 C8 H8B 109.2 . . ?
H8A C8 H8B 107.9 . . ?
C10 C9 N1 109.3(5) . . ?
C10 C9 H9 125.3 . . ?
N1 C9 H9 125.3 . . ?
C9 C10 N2 106.5(5) . . ?
C9 C10 H10 126.7 . . ?
N2 C10 H10 126.7 . . ?
N1 C11 N2 110.4(4) . . ?
N1 C11 C13 127.4(4) . . ?
N2 C11 C13 122.2(5) . . ?
N2 C12 H12A 109.5 . . ?
N2 C12 H12B 109.5 . . ?
H12A C12 H12B 109.5 . . ?
N2 C12 H12C 109.5 . . ?
H12A C12 H12C 109.5 . . ?
H12B C12 H12C 109.5 . . ?
C15 C13 C11 115.7(4) . . ?
C15 C13 H13A 108.3 . . ?
C11 C13 H13A 108.3 . . ?
C15 C13 H13B 108.3 . . ?
C11 C13 H13B 108.3 . . ?
H13A C13 H13B 107.4 . . ?
N3 C14 H14A 109.5 . . ?
N3 C14 H14B 109.5 . . ?
H14A C14 H14B 109.5 . . ?
N3 C14 H14C 109.5 . . ?
H14A C14 H14C 109.5 . . ?
H14B C14 H14C 109.5 . . ?
N4 C15 N3 110.0(4) . . ?
N4 C15 C13 126.9(4) . . ?
N3 C15 C13 122.9(4) . . ?
C17 C16 N3 106.3(4) . . ?
C17 C16 H16 126.8 . . ?
N3 C16 H16 126.8 . . ?
C16 C17 N4 109.3(5) . . ?
C16 C17 H17 125.4 . . ?
N4 C17 H17 125.4 . . ?
N5 Ir2 N8 85.56(18) . . ?
N5 Ir2 C23 157.0(3) . . ?
N8 Ir2 C23 92.1(2) . . ?
N5 Ir2 C22 165.1(3) . . ?
N8 Ir2 C22 94.9(2) . . ?
C23 Ir2 C22 37.9(3) . . ?
N5 Ir2 C19 95.2(2) . . ?
N8 Ir2 C19 165.7(2) . . ?
C23 Ir2 C19 92.6(3) . . ?
C22 Ir2 C19 80.7(3) . . ?
N5 Ir2 C18 90.7(2) . . ?
N8 Ir2 C18 154.9(2) . . ?
C23 Ir2 C18 81.7(2) . . ?
C22 Ir2 C18 94.9(3) . . ?
C19 Ir2 C18 39.4(3) . . ?
N5 Ir2A N8 99.5(2) . . ?
N5 Ir2A C19 93.9(2) . . ?
N8 Ir2A C19 146.4(2) . . ?
N5 Ir2A C22 150.4(3) . . ?
N8 Ir2A C22 87.0(2) . . ?
C19 Ir2A C22 67.2(2) . . ?
C28 N5 C26 107.4(5) . . ?
C28 N5 Ir2A 124.4(4) . . ?
C26 N5 Ir2A 123.8(5) . . ?
C28 N5 Ir2 124.9(4) . . ?
C26 N5 Ir2 127.4(4) . . ?
C28 N6 C27 106.8(5) . . ?
C28 N6 C29 127.4(6) . . ?
C27 N6 C29 125.8(5) . . ?
C32 N7 C33 108.0(5) . . ?
C32 N7 C31 126.4(5) . . ?
C33 N7 C31 125.5(5) . . ?
C32 N8 C34 105.5(5) . . ?
C32 N8 Ir2A 119.9(4) . . ?
C34 N8 Ir2A 130.9(4) . . ?
C32 N8 Ir2 124.3(3) . . ?
C34 N8 Ir2 129.6(4) . . ?
C19 C18 C25 124.4(7) . . ?
C19 C18 Ir2 69.8(4) . . ?
C25 C18 Ir2 111.0(4) . . ?
C19 C18 H18 117.8 . . ?
C25 C18 H18 117.8 . . ?
Ir2 C18 H18 89.2 . . ?
C18 C19 C20 122.1(6) . . ?
C18 C19 Ir2 70.8(3) . . ?
C20 C19 Ir2 112.8(5) . . ?
C18 C19 Ir2A 87.2(4) . . ?
C20 C19 Ir2A 114.7(5) . . ?
C18 C19 H19 119.0 . . ?
C20 C19 H19 119.0 . . ?
Ir2 C19 H19 86.5 . . ?
Ir2A C19 H19 67.6 . . ?
C21 C20 C19 115.2(7) . . ?
C21 C20 H20A 108.5 . . ?
C19 C20 H20A 108.5 . . ?
C21 C20 H20B 108.5 . . ?
C19 C20 H20B 108.5 . . ?
H20A C20 H20B 107.5 . . ?
C20 C21 C22 116.4(7) . . ?
C20 C21 H21A 108.2 . . ?
C22 C21 H21A 108.2 . . ?
C20 C21 H21B 108.2 . . ?
C22 C21 H21B 108.2 . . ?
H21A C21 H21B 107.3 . . ?
C23 C22 C21 123.9(8) . . ?
C23 C22 Ir2 70.5(4) . . ?
C21 C22 Ir2 112.6(5) . . ?
C23 C22 Ir2A 87.5(4) . . ?
C21 C22 Ir2A 109.9(6) . . ?
C23 C22 H22 118.1 . . ?
C21 C22 H22 118.1 . . ?
Ir2 C22 H22 86.9 . . ?
Ir2A C22 H22 71.6 . . ?
C22 C23 C24 123.7(8) . . ?
C22 C23 Ir2 71.6(4) . . ?
C24 C23 Ir2 112.2(5) . . ?
C22 C23 H23 118.2 . . ?
C24 C23 H23 118.2 . . ?
Ir2 C23 H23 86.2 . . ?
C25 C24 C23 115.5(6) . . ?
C25 C24 H24A 108.4 . . ?
C23 C24 H24A 108.4 . . ?
C25 C24 H24B 108.4 . . ?
C23 C24 H24B 108.4 . . ?
H24A C24 H24B 107.5 . . ?
C24 C25 C18 116.4(6) . . ?
C24 C25 H25A 108.2 . . ?
C18 C25 H25A 108.2 . . ?
C24 C25 H25B 108.2 . . ?
C18 C25 H25B 108.2 . . ?
H25A C25 H25B 107.3 . . ?
C27 C26 N5 108.8(6) . . ?
C27 C26 H26 125.6 . . ?
N5 C26 H26 125.6 . . ?
C26 C27 N6 107.3(5) . . ?
C26 C27 H27 126.3 . . ?
N6 C27 H27 126.3 . . ?
N5 C28 N6 109.7(5) . . ?
N5 C28 C30 127.4(5) . . ?
N6 C28 C30 122.8(6) . . ?
N6 C29 H29A 109.5 . . ?
N6 C29 H29B 109.5 . . ?
H29A C29 H29B 109.5 . . ?
N6 C29 H29C 109.5 . . ?
H29A C29 H29C 109.5 . . ?
H29B C29 H29C 109.5 . . ?
C28 C30 C32 113.6(5) . . ?
C28 C30 H30A 108.9 . . ?
C32 C30 H30A 108.9 . . ?
C28 C30 H30B 108.9 . . ?
C32 C30 H30B 108.9 . . ?
H30A C30 H30B 107.7 . . ?
N7 C31 H31A 109.5 . . ?
N7 C31 H31B 109.5 . . ?
H31A C31 H31B 109.5 . . ?
N7 C31 H31C 109.5 . . ?
H31A C31 H31C 109.5 . . ?
H31B C31 H31C 109.5 . . ?
N8 C32 N7 110.4(5) . . ?
N8 C32 C30 126.9(5) . . ?
N7 C32 C30 122.6(5) . . ?
C34 C33 N7 106.6(5) . . ?
C34 C33 H33 126.7 . . ?
N7 C33 H33 126.7 . . ?
C33 C34 N8 109.6(5) . . ?
C33 C34 H34 125.2 . . ?
N8 C34 H34 125.2 . . ?
C51 B1 C59 104.8(4) . . ?
C51 B1 C43 112.6(4) . . ?
C59 B1 C43 111.9(4) . . ?
C51 B1 C35 111.5(4) . . ?
C59 B1 C35 111.4(4) . . ?
C43 B1 C35 104.8(4) . . ?
C40 C35 C36 115.4(4) . . ?
C40 C35 B1 121.9(4) . . ?
C36 C35 B1 122.6(4) . . ?
C37 C36 C35 122.2(5) . . ?
C37 C36 H36 118.9 . . ?
C35 C36 H36 118.9 . . ?
C38 C37 C36 120.8(5) . . ?
C38 C37 C41 118.1(5) . . ?
C36 C37 C41 121.1(5) . . ?
C39 C38 C37 118.2(5) . . ?
C39 C38 H38 120.9 . . ?
C37 C38 H38 120.9 . . ?
C38 C39 C40 120.3(5) . . ?
C38 C39 C42 120.2(5) . . ?
C40 C39 C42 119.4(5) . . ?
C39 C40 C35 122.9(5) . . ?
C39 C40 H40 118.5 . . ?
C35 C40 H40 118.5 . . ?
F41A C41 F41C 108.9(6) . . ?
F41A C41 F41B 104.4(5) . . ?
F41C C41 F41B 104.7(6) . . ?
F41A C41 C37 113.6(5) . . ?
F41C C41 C37 113.2(5) . . ?
F41B C41 C37 111.4(5) . . ?
F42A C42 F42B 106.1(5) . . ?
F42A C42 F42C 106.7(5) . . ?
F42B C42 F42C 104.5(5) . . ?
F42A C42 C39 113.8(5) . . ?
F42B C42 C39 112.3(5) . . ?
F42C C42 C39 112.8(4) . . ?
C48 C43 C44 115.6(4) . . ?
C48 C43 B1 122.0(4) . . ?
C44 C43 B1 122.1(4) . . ?
C45 C44 C43 121.6(5) . . ?
C45 C44 H44 119.2 . . ?
C43 C44 H44 119.2 . . ?
C46 C45 C44 122.3(5) . . ?
C46 C45 C49 119.1(5) . . ?
C44 C45 C49 118.6(5) . . ?
C45 C46 C47 117.0(5) . . ?
C45 C46 H46 121.5 . . ?
C47 C46 H46 121.5 . . ?
C48 C47 C46 121.2(4) . . ?
C48 C47 C50 120.7(4) . . ?
C46 C47 C50 118.0(4) . . ?
C47 C48 C43 122.3(4) . . ?
C47 C48 H48 118.9 . . ?
C43 C48 H48 118.9 . . ?
F49B C49 F49A 107.0(5) . . ?
F49B C49 F49C 106.6(5) . . ?
F49A C49 F49C 105.8(5) . . ?
F49B C49 C45 113.3(5) . . ?
F49A C49 C45 111.7(5) . . ?
F49C C49 C45 112.0(5) . . ?
F50C C50 F50B 106.3(4) . . ?
F50C C50 F50A 105.7(4) . . ?
F50B C50 F50A 105.6(4) . . ?
F50C C50 C47 113.5(4) . . ?
F50B C50 C47 112.7(4) . . ?
F50A C50 C47 112.4(4) . . ?
C56 C51 C52 115.6(4) . . ?
C56 C51 B1 121.4(4) . . ?
C52 C51 B1 122.7(4) . . ?
C53 C52 C51 122.2(5) . . ?
C53 C52 H52 118.9 . . ?
C51 C52 H52 118.9 . . ?
C54 C53 C52 120.9(5) . . ?
C54 C53 C57 118.3(5) . . ?
C52 C53 C57 120.7(5) . . ?
C55 C54 C53 118.1(5) . . ?
C55 C54 H54 121.0 . . ?
C53 C54 H54 121.0 . . ?
C54 C55 C56 121.2(5) . . ?
C54 C55 C58 119.6(5) . . ?
C56 C55 C58 119.2(5) . . ?
C55 C56 C51 122.0(4) . . ?
C55 C56 H56 119.0 . . ?
C51 C56 H56 119.0 . . ?
F57B C57 F57A 106.3(6) . . ?
F57B C57 F57C 106.0(6) . . ?
F57A C57 F57C 106.4(6) . . ?
F57B C57 C53 113.1(6) . . ?
F57A C57 C53 112.6(5) . . ?
F57C C57 C53 111.8(5) . . ?
F58A C58 F58B 106.0(5) . . ?
F58A C58 F58C 105.9(5) . . ?
F58B C58 F58C 104.2(5) . . ?
F58A C58 C55 114.0(5) . . ?
F58B C58 C55 113.7(5) . . ?
F58C C58 C55 112.2(5) . . ?
C60 C59 C64 115.6(4) . . ?
C60 C59 B1 121.9(4) . . ?
C64 C59 B1 122.3(4) . . ?
C59 C60 C61 122.4(4) . . ?
C59 C60 H60 118.8 . . ?
C61 C60 H60 118.8 . . ?
C62 C61 C60 120.9(4) . . ?
C62 C61 C65 119.8(4) . . ?
C60 C61 C65 119.3(4) . . ?
C61 C62 C63 117.5(5) . . ?
C61 C62 H62 121.2 . . ?
C63 C62 H62 121.2 . . ?
C63 C64 C59 121.9(5) . . ?
C63 C64 H64 119.0 . . ?
C59 C64 H64 119.0 . . ?
F65B C65 F65A 108.5(5) . . ?
F65B C65 F65C 104.0(5) . . ?
F65A C65 F65C 104.5(4) . . ?
F65B C65 C61 114.0(4) . . ?
F65A C65 C61 113.4(4) . . ?
F65C C65 C61 111.6(4) . . ?
C62 C63 C64 121.6(5) . . ?
C62 C63 C66 119.6(5) . . ?
C64 C63 C66 118.7(5) . . ?
F66A C66 F66B 106.6 . . ?
F66A C66 F66C 94.2 . . ?
F66B C66 F66C 114.6 . . ?
F66A C66 C63 121.0(4) . . ?
F66B C66 C63 108.5(3) . . ?
F66C C66 C63 111.7(4) . . ?
F66D C66A F66E 97.8 . . ?
F66D C66A F66F 126.4 . . ?
F66E C66A F66F 88.2 . . ?
C91 B2 C83 113.8(4) . . ?
C91 B2 C75 105.0(4) . . ?
C83 B2 C75 111.8(4) . . ?
C91 B2 C67 111.2(4) . . ?
C83 B2 C67 101.4(4) . . ?
C75 B2 C67 113.8(4) . . ?
C72 C67 C68 115.6(4) . . ?
C72 C67 B2 119.0(4) . . ?
C68 C67 B2 124.9(4) . . ?
C69 C68 C67 122.2(5) . . ?
C69 C68 H68 118.9 . . ?
C67 C68 H68 118.9 . . ?
C68 C69 C70 121.5(5) . . ?
C68 C69 C73 119.6(5) . . ?
C70 C69 C73 118.8(5) . . ?
C71 C70 C69 117.4(5) . . ?
C71 C70 H70 121.3 . . ?
C69 C70 H70 121.3 . . ?
C70 C71 C72 121.2(5) . . ?
C70 C71 C74 120.3(5) . . ?
C72 C71 C74 118.5(5) . . ?
C67 C72 C71 122.2(5) . . ?
C67 C72 H72 118.9 . . ?
C71 C72 H72 118.9 . . ?
F73C C73 F73B 106.3(5) . . ?
F73C C73 F73A 105.4(5) . . ?
F73B C73 F73A 104.5(5) . . ?
F73C C73 C69 114.2(5) . . ?
F73B C73 C69 112.3(5) . . ?
F73A C73 C69 113.3(5) . . ?
F74A C74 F74C 106.6(5) . . ?
F74A C74 F74B 105.5(5) . . ?
F74C C74 F74B 105.8(5) . . ?
F74A C74 C71 113.0(5) . . ?
F74C C74 C71 113.4(5) . . ?
F74B C74 C71 111.9(5) . . ?
C80 C75 C76 116.1(5) . . ?
C80 C75 B2 124.3(4) . . ?
C76 C75 B2 119.3(4) . . ?
C77 C76 C75 122.6(5) . . ?
C77 C76 H76 118.7 . . ?
C75 C76 H76 118.7 . . ?
C78 C77 C76 120.7(5) . . ?
C78 C77 C81 120.1(5) . . ?
C76 C77 C81 119.1(5) . . ?
C77 C78 C79 118.1(5) . . ?
C77 C78 H78 121.0 . . ?
C79 C78 H78 121.0 . . ?
C78 C79 C80 121.3(5) . . ?
C78 C79 C82 119.3(5) . . ?
C80 C79 C82 119.2(5) . . ?
C75 C80 C79 121.1(5) . . ?
C75 C80 H80 119.4 . . ?
C79 C80 H80 119.4 . . ?
F81C C81 F81A 106.1(5) . . ?
F81C C81 F81B 106.7(6) . . ?
F81A C81 F81B 105.7(5) . . ?
F81C C81 C77 112.7(5) . . ?
F81A C81 C77 112.6(5) . . ?
F81B C81 C77 112.5(5) . . ?
F82A C82 F82C 109.4(7) . . ?
F82A C82 F82B 105.6(6) . . ?
F82C C82 F82B 103.3(6) . . ?
F82A C82 C79 113.7(6) . . ?
F82C C82 C79 112.1(6) . . ?
F82B C82 C79 112.0(6) . . ?
C84 C83 C88 115.9(4) . . ?
C84 C83 B2 122.0(4) . . ?
C88 C83 B2 121.5(4) . . ?
C83 C84 C85 122.2(5) . . ?
C83 C84 H84 118.9 . . ?
C85 C84 H84 118.9 . . ?
C86 C85 C84 120.7(5) . . ?
C86 C85 C89 120.7(5) . . ?
C84 C85 C89 118.5(5) . . ?
C87 C86 C85 118.2(5) . . ?
C87 C86 H86 120.9 . . ?
C85 C86 H86 120.9 . . ?
C87 C88 C83 121.9(5) . . ?
C87 C88 H88 119.1 . . ?
C83 C88 H88 119.1 . . ?
F89A C89 F89B 106.7(6) . . ?
F89A C89 F89C 105.8(6) . . ?
F89B C89 F89C 105.2(6) . . ?
F89A C89 C85 113.7(5) . . ?
F89B C89 C85 112.6(6) . . ?
F89C C89 C85 112.1(5) . . ?
C86 C87 C88 121.0(5) . . ?
C86 C87 C90 123.8(5) . . ?
C88 C87 C90 115.2(5) . . ?
F90C C90 F90A 110.6 . . ?
F90C C90 F90B 109.1 . . ?
F90A C90 F90B 98.5 . . ?
F90C C90 C87 119.1(3) . . ?
F90A C90 C87 110.9(4) . . ?
F90B C90 C87 106.5(3) . . ?
F90D C90A F90E 105.1 . . ?
F90D C90A F90F 100.0 . . ?
F90E C90A F90F 108.5 . . ?
C92 C91 C96 115.7(4) . . ?
C92 C91 B2 125.0(4) . . ?
C96 C91 B2 119.1(4) . . ?
C93 C92 C91 121.9(5) . . ?
C93 C92 H92 119.1 . . ?
C91 C92 H92 119.1 . . ?
C94 C93 C92 121.5(5) . . ?
C94 C93 C97 119.3(5) . . ?
C92 C93 C97 119.1(5) . . ?
C93 C94 C95 117.6(5) . . ?
C93 C94 H94 121.2 . . ?
C95 C94 H94 121.2 . . ?
C95 C96 C91 122.6(5) . . ?
C95 C96 H96 118.7 . . ?
C91 C96 H96 118.7 . . ?
F97A C97 F97C 107.5(5) . . ?
F97A C97 F97B 105.9(5) . . ?
F97C C97 F97B 104.7(4) . . ?
F97A C97 C93 113.7(4) . . ?
F97C C97 C93 112.9(5) . . ?
F97B C97 C93 111.4(4) . . ?
C96 C95 C94 120.6(5) . . ?
C96 C95 C98 122.7(5) . . ?
C94 C95 C98 116.7(5) . . ?
F98A C98 F98B 112.3 . . ?
F98A C98 F98C 101.9 . . ?
F98B C98 F98C 110.8 . . ?
F98A C98 C95 118.0(3) . . ?
F98B C98 C95 107.5(3) . . ?
F98C C98 C95 106.0(3) . . ?
F98F C98A F98D 106.7 . . ?
F98F C98A F98E 106.5 . . ?
F98D C98A F98E 93.2 . . ?

loop_
_geom_bond_atom_site_label_1
_geom_bond_atom_site_label_2
_geom_bond_distance
_geom_bond_site_symmetry_2
_geom_bond_publ_flag
Ir1 N4 2.076(4) . ?
Ir1 N1 2.087(4) . ?
Ir1 C6 2.106(5) . ?
Ir1 C1 2.123(5) . ?
Ir1 C2 2.135(5) . ?
Ir1 C5 2.141(5) . ?
N1 C11 1.339(6) . ?
N1 C9 1.386(6) . ?
N2 C11 1.348(6) . ?
N2 C10 1.376(7) . ?
N2 C12 1.467(7) . ?
N3 C15 1.351(6) . ?
N3 C16 1.382(7) . ?
N3 C14 1.466(7) . ?
N4 C15 1.330(6) . ?
N4 C17 1.374(6) . ?
C1 C2 1.412(7) . ?
C1 C8 1.514(7) . ?
C1 H1 0.9500 . ?
C2 C3 1.508(8) . ?
C2 H2 0.9500 . ?
C3 C4 1.528(8) . ?
C3 H3A 0.9900 . ?
C3 H3B 0.9900 . ?
C4 C5 1.517(7) . ?
C4 H4A 0.9900 . ?
C4 H4B 0.9900 . ?
C5 C6 1.408(7) . ?
C5 H5 0.9500 . ?
C6 C7 1.509(7) . ?
C6 H6 0.9500 . ?
C7 C8 1.549(8) . ?
C7 H7A 0.9900 . ?
C7 H7B 0.9900 . ?
C8 H8A 0.9900 . ?
C8 H8B 0.9900 . ?
C9 C10 1.357(8) . ?
C9 H9 0.9500 . ?
C10 H10 0.9500 . ?
C11 C13 1.496(7) . ?
C12 H12A 0.9800 . ?
C12 H12B 0.9800 . ?
C12 H12C 0.9800 . ?
C13 C15 1.481(7) . ?
C13 H13A 0.9900 . ?
C13 H13B 0.9900 . ?
C14 H14A 0.9800 . ?
C14 H14B 0.9800 . ?
C14 H14C 0.9800 . ?
C16 C17 1.356(7) . ?
C16 H16 0.9500 . ?
C17 H17 0.9500 . ?
Ir2 N5 2.095(5) . ?
Ir2 N8 2.104(5) . ?
Ir2 C23 2.113(6) . ?
Ir2 C22 2.127(6) . ?
Ir2 C19 2.133(6) . ?
Ir2 C18 2.146(6) . ?
Ir2A N5 1.787(5) . ?
Ir2A N8 1.947(5) . ?
Ir2A C19 2.442(7) . ?
Ir2A C22 2.538(7) . ?
N5 C28 1.321(8) . ?
N5 C26 1.382(7) . ?
N6 C28 1.369(7) . ?
N6 C27 1.384(9) . ?
N6 C29 1.451(8) . ?
N7 C32 1.341(7) . ?
N7 C33 1.378(7) . ?
N7 C31 1.457(8) . ?
N8 C32 1.339(7) . ?
N8 C34 1.393(7) . ?
C18 C19 1.441(10) . ?
C18 C25 1.479(9) . ?
C18 H18 0.9500 . ?
C19 C20 1.519(10) . ?
C19 H19 0.9500 . ?
C20 C21 1.438(12) . ?
C20 H20A 0.9900 . ?
C20 H20B 0.9900 . ?
C21 C22 1.493(11) . ?
C21 H21A 0.9900 . ?
C21 H21B 0.9900 . ?
C22 C23 1.379(11) . ?
C22 H22 0.9500 . ?
C23 C24 1.512(10) . ?
C23 H23 0.9500 . ?
C24 C25 1.467(11) . ?
C24 H24A 0.9900 . ?
C24 H24B 0.9900 . ?
C25 H25A 0.9900 . ?
C25 H25B 0.9900 . ?
C26 C27 1.343(9) . ?
C26 H26 0.9500 . ?
C27 H27 0.9500 . ?
C28 C30 1.488(8) . ?
C29 H29A 0.9800 . ?
C29 H29B 0.9800 . ?
C29 H29C 0.9800 . ?
C30 C32 1.498(7) . ?
C30 H30A 0.9900 . ?
C30 H30B 0.9900 . ?
C31 H31A 0.9800 . ?
C31 H31B 0.9800 . ?
C31 H31C 0.9800 . ?
C33 C34 1.339(9) . ?
C33 H33 0.9500 . ?
C34 H34 0.9500 . ?
B1 C51 1.640(7) . ?
B1 C59 1.640(7) . ?
B1 C43 1.642(7) . ?
B1 C35 1.645(7) . ?
C35 C40 1.397(7) . ?
C35 C36 1.407(7) . ?
C36 C37 1.393(7) . ?
C36 H36 0.9500 . ?
C37 C38 1.392(8) . ?
C37 C41 1.497(8) . ?
C38 C39 1.388(7) . ?
C38 H38 0.9500 . ?
C39 C40 1.396(7) . ?
C39 C42 1.492(7) . ?
C40 H40 0.9500 . ?
C41 F41A 1.323(7) . ?
C41 F41C 1.334(7) . ?
C41 F41B 1.369(8) . ?
C42 F42A 1.328(6) . ?
C42 F42B 1.343(7) . ?
C42 F42C 1.343(7) . ?
C43 C48 1.403(7) . ?
C43 C44 1.408(6) . ?
C44 C45 1.386(7) . ?
C44 H44 0.9500 . ?
C45 C46 1.380(7) . ?
C45 C49 1.507(7) . ?
C46 C47 1.395(7) . ?
C46 H46 0.9500 . ?
C47 C48 1.389(7) . ?
C47 C50 1.492(7) . ?
C48 H48 0.9500 . ?
C49 F49B 1.336(7) . ?
C49 F49A 1.341(7) . ?
C49 F49C 1.344(7) . ?
C50 F50C 1.338(6) . ?
C50 F50B 1.346(6) . ?
C50 F50A 1.354(6) . ?
C51 C56 1.402(7) . ?
C51 C52 1.403(7) . ?
C52 C53 1.389(7) . ?
C52 H52 0.9500 . ?
C53 C54 1.382(8) . ?
C53 C57 1.505(8) . ?
C54 C55 1.382(7) . ?
C54 H54 0.9500 . ?
C55 C56 1.388(7) . ?
C55 C58 1.492(7) . ?
C56 H56 0.9500 . ?
C57 F57B 1.313(8) . ?
C57 F57A 1.326(7) . ?
C57 F57C 1.333(8) . ?
C58 F58A 1.335(6) . ?
C58 F58B 1.340(7) . ?
C58 F58C 1.351(7) . ?
C59 C60 1.393(6) . ?
C59 C64 1.402(7) . ?
C60 C61 1.399(7) . ?
C60 H60 0.9500 . ?
C61 C62 1.382(7) . ?
C61 C65 1.496(7) . ?
C62 C63 1.384(7) . ?
C62 H62 0.9500 . ?
C64 C63 1.389(7) . ?
C64 H64 0.9500 . ?
C65 F65B 1.322(6) . ?
C65 F65A 1.333(6) . ?
C65 F65C 1.357(6) . ?
C63 C66 1.495(6) . ?
C66 F66A 1.2894 . ?
C66 F66B 1.3311 . ?
C66 F66C 1.3327 . ?
C66A F66D 1.3131 . ?
C66A F66E 1.3311 . ?
C66A F66F 1.3366 . ?
B2 C91 1.632(7) . ?
B2 C83 1.635(7) . ?
B2 C75 1.636(7) . ?
B2 C67 1.646(7) . ?
C67 C72 1.399(7) . ?
C67 C68 1.406(7) . ?
C68 C69 1.388(7) . ?
C68 H68 0.9500 . ?
C69 C70 1.390(7) . ?
C69 C73 1.493(7) . ?
C70 C71 1.387(7) . ?
C70 H70 0.9500 . ?
C71 C72 1.400(7) . ?
C71 C74 1.492(7) . ?
C72 H72 0.9500 . ?
C73 F73C 1.321(7) . ?
C73 F73B 1.331(7) . ?
C73 F73A 1.347(7) . ?
C74 F74A 1.333(6) . ?
C74 F74C 1.335(7) . ?
C74 F74B 1.346(7) . ?
C75 C80 1.395(7) . ?
C75 C76 1.399(7) . ?
C76 C77 1.386(7) . ?
C76 H76 0.9500 . ?
C77 C78 1.379(8) . ?
C77 C81 1.501(8) . ?
C78 C79 1.383(8) . ?
C78 H78 0.9500 . ?
C79 C80 1.405(8) . ?
C79 C82 1.498(9) . ?
C80 H80 0.9500 . ?
C81 F81C 1.333(8) . ?
C81 F81A 1.337(7) . ?
C81 F81B 1.344(7) . ?
C82 F82A 1.324(9) . ?
C82 F82C 1.344(7) . ?
C82 F82B 1.360(10) . ?
C83 C84 1.392(7) . ?
C83 C88 1.407(7) . ?
C84 C85 1.396(7) . ?
C84 H84 0.9500 . ?
C85 C86 1.386(7) . ?
C85 C89 1.488(8) . ?
C86 C87 1.379(7) . ?
C86 H86 0.9500 . ?
C88 C87 1.393(7) . ?
C88 H88 0.9500 . ?
C89 F89A 1.333(7) . ?
C89 F89B 1.346(9) . ?
C89 F89C 1.359(8) . ?
C87 C90 1.495(6) . ?
C90 F90C 1.2113 . ?
C90 F90A 1.3169 . ?
C90 F90B 1.3303 . ?
C90A F90D 1.3169 . ?
C90A F90E 1.3578 . ?
C90A F90F 1.4142 . ?
C91 C92 1.402(7) . ?
C91 C96 1.406(7) . ?
C92 C93 1.392(7) . ?
C92 H92 0.9500 . ?
C93 C94 1.388(8) . ?
C93 C97 1.499(7) . ?
C94 C95 1.399(8) . ?
C94 H94 0.9500 . ?
C96 C95 1.390(7) . ?
C96 H96 0.9500 . ?
C97 F97A 1.329(7) . ?
C97 F97C 1.347(6) . ?
C97 F97B 1.347(6) . ?
C95 C98 1.509(6) . ?
C98 F98A 1.3164 . ?
C98 F98B 1.3427 . ?
C98 F98C 1.4977 . ?
C98A F98F 1.1370 . ?
C98A F98D 1.3164 . ?
C98A F98E 1.3328 . ?

loop_
_geom_torsion_atom_site_label_1
_geom_torsion_atom_site_label_2
_geom_torsion_atom_site_label_3
_geom_torsion_atom_site_label_4
_geom_torsion
_geom_torsion_site_symmetry_1
_geom_torsion_site_symmetry_2
_geom_torsion_site_symmetry_3
_geom_torsion_site_symmetry_4
_geom_torsion_publ_flag
N4 Ir1 N1 C11 -32.4(4) . . . . ?
C6 Ir1 N1 C11 50.4(6) . . . . ?
C1 Ir1 N1 C11 126.3(4) . . . . ?
C2 Ir1 N1 C11 165.1(4) . . . . ?
C5 Ir1 N1 C11 -132.9(9) . . . . ?
N4 Ir1 N1 C9 167.8(5) . . . . ?
C6 Ir1 N1 C9 -109.4(5) . . . . ?
C1 Ir1 N1 C9 -33.5(5) . . . . ?
C2 Ir1 N1 C9 5.2(5) . . . . ?
C5 Ir1 N1 C9 67.3(11) . . . . ?
N1 Ir1 N4 C15 23.8(4) . . . . ?
C6 Ir1 N4 C15 -128.4(4) . . . . ?
C1 Ir1 N4 C15 -63.9(7) . . . . ?
C2 Ir1 N4 C15 119.0(7) . . . . ?
C5 Ir1 N4 C15 -166.7(4) . . . . ?
N1 Ir1 N4 C17 -157.3(4) . . . . ?
C6 Ir1 N4 C17 50.6(4) . . . . ?
C1 Ir1 N4 C17 115.0(6) . . . . ?
C2 Ir1 N4 C17 -62.1(8) . . . . ?
C5 Ir1 N4 C17 12.2(4) . . . . ?
N4 Ir1 C1 C2 -178.6(4) . . . . ?
N1 Ir1 C1 C2 94.5(3) . . . . ?
C6 Ir1 C1 C2 -113.0(3) . . . . ?
C5 Ir1 C1 C2 -75.0(3) . . . . ?
N4 Ir1 C1 C8 -60.9(7) . . . . ?
N1 Ir1 C1 C8 -147.7(4) . . . . ?
C6 Ir1 C1 C8 4.8(4) . . . . ?
C2 Ir1 C1 C8 117.7(5) . . . . ?
C5 Ir1 C1 C8 42.7(4) . . . . ?
C8 C1 C2 C3 -3.1(8) . . . . ?
Ir1 C1 C2 C3 103.5(5) . . . . ?
C8 C1 C2 Ir1 -106.6(5) . . . . ?
N4 Ir1 C2 C1 178.3(5) . . . . ?
N1 Ir1 C2 C1 -87.5(3) . . . . ?
C6 Ir1 C2 C1 66.9(3) . . . . ?
C5 Ir1 C2 C1 102.0(3) . . . . ?
N4 Ir1 C2 C3 58.6(8) . . . . ?
N1 Ir1 C2 C3 152.8(4) . . . . ?
C6 Ir1 C2 C3 -52.8(4) . . . . ?
C1 Ir1 C2 C3 -119.7(5) . . . . ?
C5 Ir1 C2 C3 -17.7(4) . . . . ?
C1 C2 C3 C4 -49.9(7) . . . . ?
Ir1 C2 C3 C4 30.3(6) . . . . ?
C2 C3 C4 C5 -28.1(7) . . . . ?
C3 C4 C5 C6 92.8(6) . . . . ?
C3 C4 C5 Ir1 12.8(6) . . . . ?
N4 Ir1 C5 C6 82.6(3) . . . . ?
N1 Ir1 C5 C6 -177.5(9) . . . . ?
C1 Ir1 C5 C6 -76.6(3) . . . . ?
C2 Ir1 C5 C6 -114.3(3) . . . . ?
N4 Ir1 C5 C4 -160.4(4) . . . . ?
N1 Ir1 C5 C4 -60.6(11) . . . . ?
C6 Ir1 C5 C4 116.9(5) . . . . ?
C1 Ir1 C5 C4 40.3(4) . . . . ?
C2 Ir1 C5 C4 2.6(4) . . . . ?
C4 C5 C6 C7 -2.5(8) . . . . ?
Ir1 C5 C6 C7 104.0(5) . . . . ?
C4 C5 C6 Ir1 -106.5(5) . . . . ?
N4 Ir1 C6 C5 -98.6(3) . . . . ?
N1 Ir1 C6 C5 179.0(3) . . . . ?
C1 Ir1 C6 C5 100.7(3) . . . . ?
C2 Ir1 C6 C5 65.2(3) . . . . ?
N4 Ir1 C6 C7 139.8(4) . . . . ?
N1 Ir1 C6 C7 57.4(6) . . . . ?
C1 Ir1 C6 C7 -20.9(4) . . . . ?
C2 Ir1 C6 C7 -56.4(4) . . . . ?
C5 Ir1 C6 C7 -121.6(5) . . . . ?
C5 C6 C7 C8 -49.4(7) . . . . ?
Ir1 C6 C7 C8 33.2(5) . . . . ?
C2 C1 C8 C7 93.7(6) . . . . ?
Ir1 C1 C8 C7 11.9(6) . . . . ?
C6 C7 C8 C1 -29.3(6) . . . . ?
C11 N1 C9 C10 -0.9(6) . . . . ?
Ir1 N1 C9 C10 161.6(4) . . . . ?
N1 C9 C10 N2 0.6(7) . . . . ?
C11 N2 C10 C9 -0.1(7) . . . . ?
C12 N2 C10 C9 -172.3(5) . . . . ?
C9 N1 C11 N2 0.9(6) . . . . ?
Ir1 N1 C11 N2 -162.8(3) . . . . ?
C9 N1 C11 C13 -179.9(5) . . . . ?
Ir1 N1 C11 C13 16.5(7) . . . . ?
C10 N2 C11 N1 -0.5(6) . . . . ?
C12 N2 C11 N1 171.5(5) . . . . ?
C10 N2 C11 C13 -179.8(5) . . . . ?
C12 N2 C11 C13 -7.8(8) . . . . ?
N1 C11 C13 C15 19.7(8) . . . . ?
N2 C11 C13 C15 -161.1(5) . . . . ?
C17 N4 C15 N3 -0.1(6) . . . . ?
Ir1 N4 C15 N3 179.0(3) . . . . ?
C17 N4 C15 C13 -176.4(5) . . . . ?
Ir1 N4 C15 C13 2.7(7) . . . . ?
C16 N3 C15 N4 -0.1(6) . . . . ?
C14 N3 C15 N4 176.6(5) . . . . ?
C16 N3 C15 C13 176.4(5) . . . . ?
C14 N3 C15 C13 -6.9(8) . . . . ?
C11 C13 C15 N4 -30.5(8) . . . . ?
C11 C13 C15 N3 153.6(5) . . . . ?
C15 N3 C16 C17 0.3(6) . . . . ?
C14 N3 C16 C17 -176.6(5) . . . . ?
N3 C16 C17 N4 -0.3(6) . . . . ?
C15 N4 C17 C16 0.3(6) . . . . ?
Ir1 N4 C17 C16 -178.8(4) . . . . ?
N8 Ir2A N5 C28 9.6(5) . . . . ?
C19 Ir2A N5 C28 158.6(5) . . . . ?
C22 Ir2A N5 C28 110.5(6) . . . . ?
N8 Ir2A N5 C26 163.1(5) . . . . ?
C19 Ir2A N5 C26 -47.9(6) . . . . ?
C22 Ir2A N5 C26 -96.0(7) . . . . ?
N8 Ir2A N5 Ir2 -89.8(2) . . . . ?
C19 Ir2A N5 Ir2 59.3(2) . . . . ?
C22 Ir2A N5 Ir2 11.1(4) . . . . ?
N8 Ir2 N5 C28 -31.2(5) . . . . ?
C23 Ir2 N5 C28 53.7(9) . . . . ?
C22 Ir2 N5 C28 -123.6(9) . . . . ?
C19 Ir2 N5 C28 163.1(5) . . . . ?
C18 Ir2 N5 C28 123.9(5) . . . . ?
N8 Ir2 N5 C26 156.3(6) . . . . ?
C23 Ir2 N5 C26 -118.8(7) . . . . ?
C22 Ir2 N5 C26 63.9(11) . . . . ?
C19 Ir2 N5 C26 -9.4(6) . . . . ?
C18 Ir2 N5 C26 -48.6(6) . . . . ?
N8 Ir2 N5 Ir2A 66.2(2) . . . . ?
C23 Ir2 N5 Ir2A 151.2(6) . . . . ?
C22 Ir2 N5 Ir2A -26.2(9) . . . . ?
C19 Ir2 N5 Ir2A -99.5(3) . . . . ?
C18 Ir2 N5 Ir2A -138.6(3) . . . . ?
N5 Ir2A N8 C32 -9.4(5) . . . . ?
C19 Ir2A N8 C32 -121.5(5) . . . . ?
C22 Ir2A N8 C32 -160.4(4) . . . . ?
N5 Ir2A N8 C34 -164.0(5) . . . . ?
C19 Ir2A N8 C34 83.9(7) . . . . ?
C22 Ir2A N8 C34 45.0(5) . . . . ?
N5 Ir2A N8 Ir2 98.5(2) . . . . ?
C19 Ir2A N8 Ir2 -13.6(4) . . . . ?
C22 Ir2A N8 Ir2 -52.50(19) . . . . ?
N5 Ir2 N8 C32 30.6(4) . . . . ?
C23 Ir2 N8 C32 -126.4(5) . . . . ?
C22 Ir2 N8 C32 -164.4(5) . . . . ?
C19 Ir2 N8 C32 124.3(8) . . . . ?
C18 Ir2 N8 C32 -51.6(7) . . . . ?
N5 Ir2 N8 C34 -159.8(5) . . . . ?
C23 Ir2 N8 C34 43.1(5) . . . . ?
C22 Ir2 N8 C34 5.2(5) . . . . ?
C19 Ir2 N8 C34 -66.1(10) . . . . ?
C18 Ir2 N8 C34 118.0(6) . . . . ?
N5 Ir2 N8 Ir2A -56.6(2) . . . . ?
C23 Ir2 N8 Ir2A 146.4(3) . . . . ?
C22 Ir2 N8 Ir2A 108.4(3) . . . . ?
C19 Ir2 N8 Ir2A 37.1(9) . . . . ?
C18 Ir2 N8 Ir2A -138.8(5) . . . . ?
N5 Ir2 C18 C19 97.3(4) . . . . ?
N8 Ir2 C18 C19 178.4(4) . . . . ?
C23 Ir2 C18 C19 -104.5(4) . . . . ?
C22 Ir2 C18 C19 -68.8(4) . . . . ?
N5 Ir2 C18 C25 -142.5(6) . . . . ?
N8 Ir2 C18 C25 -61.4(8) . . . . ?
C23 Ir2 C18 C25 15.7(6) . . . . ?
C22 Ir2 C18 C25 51.3(6) . . . . ?
C19 Ir2 C18 C25 120.2(7) . . . . ?
C25 C18 C19 C20 3.3(10) . . . . ?
Ir2 C18 C19 C20 105.5(7) . . . . ?
C25 C18 C19 Ir2 -102.2(6) . . . . ?
C25 C18 C19 Ir2A -114.3(6) . . . . ?
Ir2 C18 C19 Ir2A -12.08(10) . . . . ?
N5 Ir2 C19 C18 -84.8(4) . . . . ?
N8 Ir2 C19 C18 -177.2(7) . . . . ?
C23 Ir2 C19 C18 73.5(4) . . . . ?
C22 Ir2 C19 C18 109.7(4) . . . . ?
N5 Ir2 C19 C20 157.6(6) . . . . ?
N8 Ir2 C19 C20 65.1(11) . . . . ?
C23 Ir2 C19 C20 -44.1(6) . . . . ?
C22 Ir2 C19 C20 -7.9(6) . . . . ?
C18 Ir2 C19 C20 -117.6(7) . . . . ?
N5 Ir2 C19 Ir2A 57.90(19) . . . . ?
N8 Ir2 C19 Ir2A -34.6(8) . . . . ?
C23 Ir2 C19 Ir2A -143.8(2) . . . . ?
C22 Ir2 C19 Ir2A -107.6(2) . . . . ?
C18 Ir2 C19 Ir2A 142.7(3) . . . . ?
N5 Ir2A C19 C18 -62.7(4) . . . . ?
N8 Ir2A C19 C18 50.9(6) . . . . ?
C22 Ir2A C19 C18 93.8(4) . . . . ?
N5 Ir2A C19 C20 173.0(5) . . . . ?
N8 Ir2A C19 C20 -73.3(7) . . . . ?
C22 Ir2A C19 C20 -30.5(5) . . . . ?
N5 Ir2A C19 Ir2 -97.7(2) . . . . ?
N8 Ir2A C19 Ir2 15.9(4) . . . . ?
C22 Ir2A C19 Ir2 58.8(2) . . . . ?
C18 C19 C20 C21 -79.6(11) . . . . ?
Ir2 C19 C20 C21 1.4(11) . . . . ?
Ir2A C19 C20 C21 23.3(11) . . . . ?
C19 C20 C21 C22 9.9(15) . . . . ?
C20 C21 C22 C23 64.6(14) . . . . ?
C20 C21 C22 Ir2 -16.5(13) . . . . ?
C20 C21 C22 Ir2A -36.2(12) . . . . ?
N5 Ir2 C22 C23 178.3(8) . . . . ?
N8 Ir2 C22 C23 87.1(4) . . . . ?
C19 Ir2 C22 C23 -106.6(5) . . . . ?
C18 Ir2 C22 C23 -69.8(4) . . . . ?
N5 Ir2 C22 C21 -62.2(12) . . . . ?
N8 Ir2 C22 C21 -153.3(7) . . . . ?
C23 Ir2 C22 C21 119.6(9) . . . . ?
C19 Ir2 C22 C21 13.0(7) . . . . ?
C18 Ir2 C22 C21 49.8(7) . . . . ?
N5 Ir2 C22 Ir2A 23.2(8) . . . . ?
N8 Ir2 C22 Ir2A -68.01(18) . . . . ?
C23 Ir2 C22 Ir2A -155.1(4) . . . . ?
C19 Ir2 C22 Ir2A 98.3(3) . . . . ?
C18 Ir2 C22 Ir2A 135.1(2) . . . . ?
N5 Ir2A C22 C23 -37.3(7) . . . . ?
N8 Ir2A C22 C23 66.8(4) . . . . ?
C19 Ir2A C22 C23 -91.0(5) . . . . ?
N5 Ir2A C22 C21 88.0(8) . . . . ?
N8 Ir2A C22 C21 -167.9(6) . . . . ?
C19 Ir2A C22 C21 34.3(6) . . . . ?
N5 Ir2A C22 Ir2 -13.9(5) . . . . ?
N8 Ir2A C22 Ir2 90.2(2) . . . . ?
C19 Ir2A C22 Ir2 -67.6(2) . . . . ?
C21 C22 C23 C24 0.2(11) . . . . ?
Ir2 C22 C23 C24 104.9(7) . . . . ?
Ir2A C22 C23 C24 112.6(6) . . . . ?
C21 C22 C23 Ir2 -104.7(8) . . . . ?
Ir2A C22 C23 Ir2 7.72(11) . . . . ?
N5 Ir2 C23 C22 -178.9(5) . . . . ?
N8 Ir2 C23 C22 -95.3(4) . . . . ?
C19 Ir2 C23 C22 71.2(4) . . . . ?
C18 Ir2 C23 C22 109.2(5) . . . . ?
N5 Ir2 C23 C24 61.5(11) . . . . ?
N8 Ir2 C23 C24 145.1(7) . . . . ?
C22 Ir2 C23 C24 -119.7(9) . . . . ?
C19 Ir2 C23 C24 -48.4(8) . . . . ?
C18 Ir2 C23 C24 -10.5(7) . . . . ?
C22 C23 C24 C25 -78.5(12) . . . . ?
Ir2 C23 C24 C25 3.5(13) . . . . ?
C23 C24 C25 C18 10.2(15) . . . . ?
C19 C18 C25 C24 60.7(12) . . . . ?
Ir2 C18 C25 C24 -18.6(11) . . . . ?
C28 N5 C26 C27 1.1(8) . . . . ?
Ir2A N5 C26 C27 -156.2(5) . . . . ?
Ir2 N5 C26 C27 174.7(5) . . . . ?
N5 C26 C27 N6 -1.2(9) . . . . ?
C28 N6 C27 C26 0.9(8) . . . . ?
C29 N6 C27 C26 -177.6(7) . . . . ?
C26 N5 C28 N6 -0.5(7) . . . . ?
Ir2A N5 C28 N6 156.6(4) . . . . ?
Ir2 N5 C28 N6 -174.3(4) . . . . ?
C26 N5 C28 C30 179.7(6) . . . . ?
Ir2A N5 C28 C30 -23.2(9) . . . . ?
Ir2 N5 C28 C30 5.9(9) . . . . ?
C27 N6 C28 N5 -0.2(7) . . . . ?
C29 N6 C28 N5 178.3(6) . . . . ?
C27 N6 C28 C30 179.6(6) . . . . ?
C29 N6 C28 C30 -1.9(10) . . . . ?
N5 C28 C30 C32 31.5(9) . . . . ?
N6 C28 C30 C32 -148.3(6) . . . . ?
C34 N8 C32 N7 -1.2(6) . . . . ?
Ir2A N8 C32 N7 -161.6(4) . . . . ?
Ir2 N8 C32 N7 170.5(3) . . . . ?
C34 N8 C32 C30 -176.9(5) . . . . ?
Ir2A N8 C32 C30 22.8(7) . . . . ?
Ir2 N8 C32 C30 -5.2(8) . . . . ?
C33 N7 C32 N8 0.8(6) . . . . ?
C31 N7 C32 N8 -176.0(6) . . . . ?
C33 N7 C32 C30 176.7(5) . . . . ?
C31 N7 C32 C30 -0.2(9) . . . . ?
C28 C30 C32 N8 -31.7(8) . . . . ?
C28 C30 C32 N7 153.2(5) . . . . ?
C32 N7 C33 C34 -0.1(7) . . . . ?
C31 N7 C33 C34 176.8(6) . . . . ?
N7 C33 C34 N8 -0.7(7) . . . . ?
C32 N8 C34 C33 1.2(7) . . . . ?
Ir2A N8 C34 C33 158.5(5) . . . . ?
Ir2 N8 C34 C33 -169.9(4) . . . . ?
C51 B1 C35 C40 -150.8(4) . . . . ?
C59 B1 C35 C40 -34.1(6) . . . . ?
C43 B1 C35 C40 87.1(5) . . . . ?
C51 B1 C35 C36 33.5(6) . . . . ?
C59 B1 C35 C36 150.2(4) . . . . ?
C43 B1 C35 C36 -88.6(5) . . . . ?
C40 C35 C36 C37 2.4(7) . . . . ?
B1 C35 C36 C37 178.4(5) . . . . ?
C35 C36 C37 C38 -0.9(8) . . . . ?
C35 C36 C37 C41 178.3(5) . . . . ?
C36 C37 C38 C39 -0.7(8) . . . . ?
C41 C37 C38 C39 -179.9(5) . . . . ?
C37 C38 C39 C40 0.6(8) . . . . ?
C37 C38 C39 C42 178.4(5) . . . . ?
C38 C39 C40 C35 1.2(8) . . . . ?
C42 C39 C40 C35 -176.7(5) . . . . ?
C36 C35 C40 C39 -2.6(7) . . . . ?
B1 C35 C40 C39 -178.6(4) . . . . ?
C38 C37 C41 F41A 58.3(8) . . . . ?
C36 C37 C41 F41A -120.8(6) . . . . ?
C38 C37 C41 F41C -176.8(6) . . . . ?
C36 C37 C41 F41C 4.0(9) . . . . ?
C38 C37 C41 F41B -59.2(7) . . . . ?
C36 C37 C41 F41B 121.7(6) . . . . ?
C38 C39 C42 F42A 12.1(7) . . . . ?
C40 C39 C42 F42A -170.1(5) . . . . ?
C38 C39 C42 F42B -108.6(6) . . . . ?
C40 C39 C42 F42B 69.3(7) . . . . ?
C38 C39 C42 F42C 133.7(5) . . . . ?
C40 C39 C42 F42C -48.4(7) . . . . ?
C51 B1 C43 C48 151.0(4) . . . . ?
C59 B1 C43 C48 33.3(6) . . . . ?
C35 B1 C43 C48 -87.5(5) . . . . ?
C51 B1 C43 C44 -35.2(6) . . . . ?
C59 B1 C43 C44 -152.9(4) . . . . ?
C35 B1 C43 C44 86.2(5) . . . . ?
C48 C43 C44 C45 -1.3(7) . . . . ?
B1 C43 C44 C45 -175.5(4) . . . . ?
C43 C44 C45 C46 1.2(8) . . . . ?
C43 C44 C45 C49 -178.5(5) . . . . ?
C44 C45 C46 C47 -0.4(7) . . . . ?
C49 C45 C46 C47 179.3(5) . . . . ?
C45 C46 C47 C48 -0.3(7) . . . . ?
C45 C46 C47 C50 179.9(4) . . . . ?
C46 C47 C48 C43 0.2(7) . . . . ?
C50 C47 C48 C43 179.9(4) . . . . ?
C44 C43 C48 C47 0.6(7) . . . . ?
B1 C43 C48 C47 174.8(4) . . . . ?
C46 C45 C49 F49B 6.3(8) . . . . ?
C44 C45 C49 F49B -174.0(5) . . . . ?
C46 C45 C49 F49A -114.6(6) . . . . ?
C44 C45 C49 F49A 65.1(7) . . . . ?
C46 C45 C49 F49C 126.9(5) . . . . ?
C44 C45 C49 F49C -53.4(7) . . . . ?
C48 C47 C50 F50C 145.3(5) . . . . ?
C46 C47 C50 F50C -34.9(6) . . . . ?
C48 C47 C50 F50B -93.7(6) . . . . ?
C46 C47 C50 F50B 86.1(6) . . . . ?
C48 C47 C50 F50A 25.5(6) . . . . ?
C46 C47 C50 F50A -154.7(4) . . . . ?
C59 B1 C51 C56 -84.4(5) . . . . ?
C43 B1 C51 C56 153.8(4) . . . . ?
C35 B1 C51 C56 36.3(6) . . . . ?
C59 B1 C51 C52 88.3(5) . . . . ?
C43 B1 C51 C52 -33.5(6) . . . . ?
C35 B1 C51 C52 -151.0(4) . . . . ?
C56 C51 C52 C53 -1.7(7) . . . . ?
B1 C51 C52 C53 -174.8(5) . . . . ?
C51 C52 C53 C54 0.8(8) . . . . ?
C51 C52 C53 C57 -176.8(5) . . . . ?
C52 C53 C54 C55 0.4(8) . . . . ?
C57 C53 C54 C55 178.1(5) . . . . ?
C53 C54 C55 C56 -0.6(8) . . . . ?
C53 C54 C55 C58 -178.6(5) . . . . ?
C54 C55 C56 C51 -0.4(8) . . . . ?
C58 C55 C56 C51 177.6(5) . . . . ?
C52 C51 C56 C55 1.5(7) . . . . ?
B1 C51 C56 C55 174.7(4) . . . . ?
C54 C53 C57 F57B 41.7(8) . . . . ?
C52 C53 C57 F57B -140.7(6) . . . . ?
C54 C53 C57 F57A 162.3(6) . . . . ?
C52 C53 C57 F57A -20.1(9) . . . . ?
C54 C53 C57 F57C -77.9(7) . . . . ?
C52 C53 C57 F57C 99.7(7) . . . . ?
C54 C55 C58 F58A -23.9(8) . . . . ?
C56 C55 C58 F58A 158.1(5) . . . . ?
C54 C55 C58 F58B -145.7(5) . . . . ?
C56 C55 C58 F58B 36.3(7) . . . . ?
C54 C55 C58 F58C 96.4(6) . . . . ?
C56 C55 C58 F58C -81.6(6) . . . . ?
C51 B1 C59 C60 -87.0(5) . . . . ?
C43 B1 C59 C60 35.4(6) . . . . ?
C35 B1 C59 C60 152.3(4) . . . . ?
C51 B1 C59 C64 87.7(5) . . . . ?
C43 B1 C59 C64 -150.0(4) . . . . ?
C35 B1 C59 C64 -33.1(6) . . . . ?
C64 C59 C60 C61 1.7(7) . . . . ?
B1 C59 C60 C61 176.7(4) . . . . ?
C59 C60 C61 C62 -0.8(8) . . . . ?
C59 C60 C61 C65 178.5(5) . . . . ?
C60 C61 C62 C63 0.1(8) . . . . ?
C65 C61 C62 C63 -179.3(5) . . . . ?
C60 C59 C64 C63 -1.9(7) . . . . ?
B1 C59 C64 C63 -176.9(5) . . . . ?
C62 C61 C65 F65B -106.4(6) . . . . ?
C60 C61 C65 F65B 74.2(7) . . . . ?
C62 C61 C65 F65A 18.4(7) . . . . ?
C60 C61 C65 F65A -161.0(5) . . . . ?
C62 C61 C65 F65C 136.1(5) . . . . ?
C60 C61 C65 F65C -43.3(7) . . . . ?
C61 C62 C63 C64 -0.3(8) . . . . ?
C61 C62 C63 C66 175.8(5) . . . . ?
C59 C64 C63 C62 1.2(8) . . . . ?
C59 C64 C63 C66 -174.9(5) . . . . ?
C62 C63 C66 F66A -115.6(5) . . . . ?
C64 C63 C66 F66A 60.6(6) . . . . ?
C62 C63 C66 F66B 120.9(5) . . . . ?
C64 C63 C66 F66B -62.9(5) . . . . ?
C62 C63 C66 F66C -6.4(6) . . . . ?
C64 C63 C66 F66C 169.9(4) . . . . ?
C91 B2 C67 C72 170.5(4) . . . . ?
C83 B2 C67 C72 -68.1(5) . . . . ?
C75 B2 C67 C72 52.1(6) . . . . ?
C91 B2 C67 C68 -18.3(7) . . . . ?
C83 B2 C67 C68 103.1(5) . . . . ?
C75 B2 C67 C68 -136.7(5) . . . . ?
C72 C67 C68 C69 0.9(7) . . . . ?
B2 C67 C68 C69 -170.6(5) . . . . ?
C67 C68 C69 C70 0.3(8) . . . . ?
C67 C68 C69 C73 -177.3(5) . . . . ?
C68 C69 C70 C71 -0.3(8) . . . . ?
C73 C69 C70 C71 177.2(5) . . . . ?
C69 C70 C71 C72 -0.8(8) . . . . ?
C69 C70 C71 C74 179.8(5) . . . . ?
C68 C67 C72 C71 -2.0(7) . . . . ?
B2 C67 C72 C71 170.0(5) . . . . ?
C70 C71 C72 C67 2.1(8) . . . . ?
C74 C71 C72 C67 -178.5(5) . . . . ?
C68 C69 C73 F73C -161.6(6) . . . . ?
C70 C69 C73 F73C 20.8(8) . . . . ?
C68 C69 C73 F73B 77.2(7) . . . . ?
C70 C69 C73 F73B -100.3(6) . . . . ?
C68 C69 C73 F73A -40.8(7) . . . . ?
C70 C69 C73 F73A 141.6(5) . . . . ?
C70 C71 C74 F74A -133.7(6) . . . . ?
C72 C71 C74 F74A 46.9(7) . . . . ?
C70 C71 C74 F74C -12.3(7) . . . . ?
C72 C71 C74 F74C 168.3(5) . . . . ?
C70 C71 C74 F74B 107.3(6) . . . . ?
C72 C71 C74 F74B -72.1(6) . . . . ?
C91 B2 C75 C80 -101.9(5) . . . . ?
C83 B2 C75 C80 134.2(5) . . . . ?
C67 B2 C75 C80 20.0(7) . . . . ?
C91 B2 C75 C76 72.4(5) . . . . ?
C83 B2 C75 C76 -51.5(6) . . . . ?
C67 B2 C75 C76 -165.7(4) . . . . ?
C80 C75 C76 C77 -0.4(7) . . . . ?
B2 C75 C76 C77 -175.1(5) . . . . ?
C75 C76 C77 C78 -0.4(8) . . . . ?
C75 C76 C77 C81 179.3(5) . . . . ?
C76 C77 C78 C79 0.9(8) . . . . ?
C81 C77 C78 C79 -178.8(6) . . . . ?
C77 C78 C79 C80 -0.7(9) . . . . ?
C77 C78 C79 C82 175.2(6) . . . . ?
C76 C75 C80 C79 0.5(8) . . . . ?
B2 C75 C80 C79 175.0(5) . . . . ?
C78 C79 C80 C75 0.0(9) . . . . ?
C82 C79 C80 C75 -176.0(6) . . . . ?
C78 C77 C81 F81C 139.8(6) . . . . ?
C76 C77 C81 F81C -39.9(8) . . . . ?
C78 C77 C81 F81A -100.3(6) . . . . ?
C76 C77 C81 F81A 80.0(7) . . . . ?
C78 C77 C81 F81B 19.1(8) . . . . ?
C76 C77 C81 F81B -160.6(5) . . . . ?
C78 C79 C82 F82A 153.3(6) . . . . ?
C80 C79 C82 F82A -30.6(9) . . . . ?
C78 C79 C82 F82C 28.6(10) . . . . ?
C80 C79 C82 F82C -155.4(7) . . . . ?
C78 C79 C82 F82B -87.0(7) . . . . ?
C80 C79 C82 F82B 89.0(8) . . . . ?
C91 B2 C83 C84 44.0(6) . . . . ?
C75 B2 C83 C84 162.8(4) . . . . ?
C67 B2 C83 C84 -75.5(5) . . . . ?
C91 B2 C83 C88 -145.5(5) . . . . ?
C75 B2 C83 C88 -26.6(6) . . . . ?
C67 B2 C83 C88 95.0(5) . . . . ?
C88 C83 C84 C85 -1.3(7) . . . . ?
B2 C83 C84 C85 169.7(5) . . . . ?
C83 C84 C85 C86 0.1(8) . . . . ?
C83 C84 C85 C89 177.9(5) . . . . ?
C84 C85 C86 C87 0.5(8) . . . . ?
C89 C85 C86 C87 -177.3(6) . . . . ?
C84 C83 C88 C87 2.1(7) . . . . ?
B2 C83 C88 C87 -169.0(4) . . . . ?
C86 C85 C89 F89A -15.9(9) . . . . ?
C84 C85 C89 F89A 166.3(6) . . . . ?
C86 C85 C89 F89B 105.7(7) . . . . ?
C84 C85 C89 F89B -72.1(8) . . . . ?
C86 C85 C89 F89C -135.9(6) . . . . ?
C84 C85 C89 F89C 46.3(8) . . . . ?
C85 C86 C87 C88 0.4(8) . . . . ?
C85 C86 C87 C90 -178.1(5) . . . . ?
C83 C88 C87 C86 -1.7(8) . . . . ?
C83 C88 C87 C90 176.8(5) . . . . ?
C86 C87 C90 F90C -115.1(5) . . . . ?
C88 C87 C90 F90C 66.4(5) . . . . ?
C86 C87 C90 F90A 14.9(6) . . . . ?
C88 C87 C90 F90A -163.7(3) . . . . ?
C86 C87 C90 F90B 121.0(5) . . . . ?
C88 C87 C90 F90B -57.5(5) . . . . ?
C83 B2 C91 C92 22.6(7) . . . . ?
C75 B2 C91 C92 -100.1(5) . . . . ?
C67 B2 C91 C92 136.4(5) . . . . ?
C83 B2 C91 C96 -162.6(4) . . . . ?
C75 B2 C91 C96 74.8(5) . . . . ?
C67 B2 C91 C96 -48.8(6) . . . . ?
C96 C91 C92 C93 3.0(7) . . . . ?
B2 C91 C92 C93 178.0(5) . . . . ?
C91 C92 C93 C94 0.4(8) . . . . ?
C91 C92 C93 C97 -176.1(5) . . . . ?
C92 C93 C94 C95 -3.5(8) . . . . ?
C97 C93 C94 C95 173.1(5) . . . . ?
C92 C91 C96 C95 -3.4(7) . . . . ?
B2 C91 C96 C95 -178.7(5) . . . . ?
C94 C93 C97 F97A 145.9(5) . . . . ?
C92 C93 C97 F97A -37.5(7) . . . . ?
C94 C93 C97 F97C 23.0(7) . . . . ?
C92 C93 C97 F97C -160.4(5) . . . . ?
C94 C93 C97 F97B -94.5(6) . . . . ?
C92 C93 C97 F97B 82.1(6) . . . . ?
C91 C96 C95 C94 0.4(8) . . . . ?
C91 C96 C95 C98 177.5(5) . . . . ?
C93 C94 C95 C96 3.0(8) . . . . ?
C93 C94 C95 C98 -174.1(5) . . . . ?
C96 C95 C98 F98A -137.0(4) . . . . ?
C94 C95 C98 F98A 40.1(6) . . . . ?
C96 C95 C98 F98B 94.8(5) . . . . ?
C94 C95 C98 F98B -88.1(5) . . . . ?
C96 C95 C98 F98C -23.7(6) . . . . ?
C94 C95 C98 F98C 153.4(4) . . . . ?
